data_7018477
loop_
_publ_author_name
'Mehlana, Gift'
'Bourne, Susan A.'
'Ramon, Ga\"elle'

_publ_section_title
;
 A new class of thermo- and solvatochromic metal-organic frameworks based
 on 4-(pyridin-4-yl)benzoic acid.
;
_journal_issue 14
_journal_name_full 'Dalton transactions (Cambridge, England : 2003)'
_journal_page_first 4224
_journal_page_last 4231
_journal_paper_doi 10.1039/c2dt12016j
_journal_volume 41
_journal_year 2012
_chemical_formula_sum 'C106.25 H96.75 Co4 N11.25 O23.75'
_chemical_formula_weight 2146.92
_chemical_name_systematic
;
?
;
_space_group_IT_number 79
_symmetry_cell_setting tetragonal
_symmetry_space_group_name_Hall 'I 4'
_symmetry_space_group_name_H-M 'I 4'
_atom_sites_solution_hydrogens geom
_atom_sites_solution_primary direct
_atom_sites_solution_secondary difmap
_audit_creation_method SHELXL-97
_cell_angle_alpha 90.00
_cell_angle_beta 90.00
_cell_angle_gamma 90.00
_cell_formula_units_Z 8
_cell_length_a 31.9819(12)
_cell_length_b 31.9819(12)
_cell_length_c 25.3323(11)
_cell_measurement_reflns_used 47724
_cell_measurement_temperature 173(2)
_cell_measurement_theta_max 27.34
_cell_measurement_theta_min 1.64
_cell_volume 25910.9(18)
_computing_structure_refinement 'SHELXL-97 (Sheldrick, 1997)'
_computing_structure_solution 'SHELXS-97 (Sheldrick, 1990)'
_diffrn_ambient_temperature 173(2)
_diffrn_measured_fraction_theta_full 0.984
_diffrn_measured_fraction_theta_max 0.984
_diffrn_measurement_device_type diffractometer
_diffrn_radiation_monochromator graphite
_diffrn_radiation_source 'fine-focus sealed tube'
_diffrn_radiation_type MoK\a
_diffrn_radiation_wavelength 0.71073
_diffrn_reflns_av_R_equivalents 0.0455
_diffrn_reflns_av_sigmaI/netI 0.0729
_diffrn_reflns_limit_h_max 41
_diffrn_reflns_limit_h_min -41
_diffrn_reflns_limit_k_max 24
_diffrn_reflns_limit_k_min -31
_diffrn_reflns_limit_l_max 19
_diffrn_reflns_limit_l_min -32
_diffrn_reflns_number 47723
_diffrn_reflns_theta_full 27.34
_diffrn_reflns_theta_max 27.34
_diffrn_reflns_theta_min 1.64
_exptl_absorpt_coefficient_mu 0.565
_exptl_absorpt_correction_T_max 0.8716
_exptl_absorpt_correction_T_min 0.8669
_exptl_absorpt_correction_type multi-scan
_exptl_absorpt_process_details SADABS
_exptl_crystal_colour purple
_exptl_crystal_density_diffrn 1.101
_exptl_crystal_density_method 'not measured'
_exptl_crystal_description prism
_exptl_crystal_F_000 8888
_exptl_crystal_size_max 0.26
_exptl_crystal_size_mid 0.26
_exptl_crystal_size_min 0.25
_refine_diff_density_max 0.756
_refine_diff_density_min -1.013
_refine_diff_density_rms 0.103
_refine_ls_abs_structure_details 'Flack H D (1983), Acta Cryst. A39, 876-881'
_refine_ls_abs_structure_Flack 0.49(3)
_refine_ls_extinction_method none
_refine_ls_goodness_of_fit_ref 1.008
_refine_ls_hydrogen_treatment constr
_refine_ls_matrix_type full
_refine_ls_number_parameters 1319
_refine_ls_number_reflns 21373
_refine_ls_number_restraints 31
_refine_ls_restrained_S_all 1.008
_refine_ls_R_factor_all 0.1514
_refine_ls_R_factor_gt 0.0764
_refine_ls_shift/su_max 0.158
_refine_ls_shift/su_mean 0.077
_refine_ls_structure_factor_coef Fsqd
_refine_ls_weighting_details 'calc w=1/[\s^2^(Fo^2^)+(0.1649P)^2^+0.0000P] where P=(Fo^2^+2Fc^2^)/3'
_refine_ls_weighting_scheme calc
_refine_ls_wR_factor_gt 0.2142
_refine_ls_wR_factor_ref 0.2718
_reflns_number_gt 11369
_reflns_number_total 21373
_reflns_threshold_expression >2sigma(I)
_cod_data_source_file c2dt12016j.txt
_cod_data_source_block 2
_cod_original_sg_symbol_H-M I4
_cod_database_code 7018477

loop_
_symmetry_equiv_pos_as_xyz
'x, y, z'
'-y, x, z'
'-x, -y, z'
'y, -x, z'
'x+1/2, y+1/2, z+1/2'
'-y+1/2, x+1/2, z+1/2'
'-x+1/2, -y+1/2, z+1/2'
'y+1/2, -x+1/2, z+1/2'

loop_
_atom_site_label
_atom_site_type_symbol
_atom_site_fract_x
_atom_site_fract_y
_atom_site_fract_z
_atom_site_U_iso_or_equiv
_atom_site_adp_type
_atom_site_occupancy
_atom_site_symmetry_multiplicity
_atom_site_calc_flag
_atom_site_refinement_flags
_atom_site_disorder_assembly
_atom_site_disorder_group
Co2 Co 0.98396(5) 0.24451(6) 0.41547(8) 0.0366(4) Uani 1 1 d . . .
Co4 Co 1.48165(5) 0.74845(6) 0.41472(8) 0.0355(4) Uani 1 1 d . . .
Co1 Co 0.74626(6) -0.01673(6) 0.16632(7) 0.0357(5) Uani 1 1 d . . .
Co3 Co 1.24585(6) 0.48308(5) 0.17014(7) 0.0341(5) Uani 1 1 d . . .
O14D O 0.8140(4) 0.4762(3) 0.6693(4) 0.064(3) Uani 1 1 d . . .
O15F O 1.3191(4) 0.9836(4) 0.6694(4) 0.064(3) Uani 1 1 d . . .
O15B O 1.0178(3) 0.1838(2) 0.4159(4) 0.0350(19) Uani 1 1 d . . .
O14H O 1.5164(3) 0.6865(2) 0.4128(4) 0.042(2) Uani 1 1 d . . .
O14A O 1.2326(3) 0.4414(3) 0.2306(4) 0.041(2) Uani 1 1 d . . .
O14E O 1.4439(2) 0.7346(3) 0.3545(4) 0.042(2) Uani 1 1 d . . .
O14B O 1.0164(3) 0.2287(4) 0.4838(4) 0.063(3) Uani 1 1 d . . .
O14F O 1.2731(3) 0.9821(3) 0.6060(4) 0.035(2) Uani 1 1 d . . .
O15C O 0.9452(3) 0.2310(3) 0.3543(4) 0.045(2) Uani 1 1 d . . .
O15H O 1.5134(3) 0.7305(3) 0.4803(4) 0.053(3) Uani 1 1 d . . .
C10D C 0.8333(4) 0.4412(4) 0.5906(5) 0.042(3) Uani 1 1 d . . .
O15D O 0.7722(3) 0.4809(2) 0.6030(4) 0.0324(19) Uani 1 1 d . . .
O15A O 1.2097(3) 0.4228(3) 0.1551(5) 0.050(3) Uani 1 1 d . . .
C13D C 0.8022(5) 0.4682(4) 0.6228(5) 0.046(4) Uani 1 1 d . . .
C13H C 1.5279(4) 0.6930(3) 0.4600(5) 0.035(3) Uani 1 1 d . . .
C10C C 0.8908(5) 0.1817(4) 0.3536(6) 0.045(3) Uani 1 1 d . . .
C10B C 1.0545(4) 0.1646(4) 0.4964(6) 0.043(3) Uani 1 1 d . . .
C3C C 0.8155(5) 0.0503(6) 0.2853(7) 0.065(5) Uani 1 1 d . . .
H3C H 0.8296 0.0428 0.3169 0.078 Uiso 1 1 calc R . .
C13F C 1.3037(7) 0.9750(4) 0.6212(6) 0.061(5) Uani 1 1 d . . .
N1E N 1.2723(3) 0.5327(3) 0.2112(4) 0.029(2) Uani 1 1 d . . .
N1D N 0.9574(3) 0.2926(4) 0.4486(5) 0.049(3) Uani 1 1 d . . .
O14C O 0.9270(3) 0.2031(3) 0.4309(4) 0.051(3) Uani 1 1 d . . .
C9A C 1.1863(4) 0.3823(5) 0.2849(6) 0.045(4) Uani 1 1 d . . .
H9A H 1.2052 0.3997 0.3036 0.054 Uiso 1 1 calc R . .
C4F C 1.4134(4) 0.8666(4) 0.5030(6) 0.040(3) Uani 1 1 d . . .
C13B C 1.0284(4) 0.1911(3) 0.4622(5) 0.033(3) Uani 1 1 d . . .
N1C N 0.7759(3) 0.0307(3) 0.2081(4) 0.040(3) Uani 1 1 d . . .
C4B C 1.1399(4) 0.0854(5) 0.5825(6) 0.048(4) Uani 1 1 d . . .
N1F N 1.4588(3) 0.7991(4) 0.4488(5) 0.051(3) Uani 1 1 d . . .
O15E O 1.4215(4) 0.7090(3) 0.4331(5) 0.066(3) Uani 1 1 d . . .
C10F C 1.3372(5) 0.9471(5) 0.5908(5) 0.048(4) Uani 1 1 d . . .
C11C C 0.8834(4) 0.1877(4) 0.2995(6) 0.046(3) Uani 1 1 d . . .
H11C H 0.8944 0.2110 0.2809 0.055 Uiso 1 1 calc R . .
C10E C 1.3872(4) 0.6872(4) 0.3537(6) 0.041(3) Uani 1 1 d . . .
C10H C 1.5539(4) 0.6677(4) 0.4901(6) 0.045(3) Uani 1 1 d . . .
C3E C 1.2959(5) 0.6022(6) 0.2202(6) 0.063(5) Uani 1 1 d . . .
H3E H 1.2971 0.6294 0.2054 0.076 Uiso 1 1 calc R . .
C10A C 1.1853(4) 0.3857(4) 0.2306(5) 0.040(3) Uani 1 1 d . . .
C2E C 1.2784(5) 0.5712(5) 0.1936(6) 0.062(5) Uani 1 1 d . . .
H2E H 1.2693 0.5771 0.1586 0.075 Uiso 1 1 calc R . .
C4A C 1.0978(4) 0.3108(4) 0.3153(6) 0.043(3) Uani 1 1 d . . .
C8E C 1.3559(4) 0.6598(4) 0.2720(6) 0.042(3) Uani 1 1 d . . .
H8E H 1.3540 0.6607 0.2346 0.050 Uiso 1 1 calc R . .
C13A C 1.2107(4) 0.4198(4) 0.2033(7) 0.042(3) Uani 1 1 d . . .
C7E C 1.3341(4) 0.6296(4) 0.2983(6) 0.045(4) Uani 1 1 d . . .
C6F C 1.4591(5) 0.8033(4) 0.5025(5) 0.046(4) Uani 1 1 d . . .
H6F H 1.4745 0.7832 0.5221 0.056 Uiso 1 1 calc R . .
C5A C 1.0558(4) 0.3058(4) 0.2933(5) 0.040(3) Uani 1 1 d . . .
H5A H 1.0494 0.3164 0.2592 0.048 Uiso 1 1 calc R . .
C9E C 1.3813(4) 0.6900(4) 0.2979(6) 0.038(3) Uani 1 1 d . . .
H9E H 1.3943 0.7118 0.2783 0.046 Uiso 1 1 calc R . .
C4H C 1.6430(5) 0.5925(5) 0.5772(6) 0.053(4) Uani 1 1 d . . .
C4E C 1.3126(5) 0.5948(5) 0.2699(5) 0.044(3) Uani 1 1 d . . .
C5C C 0.7973(5) 0.0991(6) 0.2217(7) 0.063(4) Uani 1 1 d . . .
H5C H 0.7969 0.1272 0.2095 0.076 Uiso 1 1 calc R . .
C3G C 1.5490(5) 0.8151(5) 0.2947(6) 0.050(4) Uani 1 1 d . . .
H3G H 1.5408 0.8277 0.2624 0.060 Uiso 1 1 calc R . .
C5F C 1.4385(4) 0.8351(4) 0.5313(6) 0.037(3) Uani 1 1 d . . .
H5F H 1.4408 0.8361 0.5687 0.045 Uiso 1 1 calc R . .
C12C C 0.8583(5) 0.1564(4) 0.2737(6) 0.049(4) Uani 1 1 d . . .
H12C H 0.8549 0.1575 0.2365 0.058 Uiso 1 1 calc R . .
C7G C 1.6232(4) 0.8422(4) 0.2844(5) 0.037(3) Uani 1 1 d . . .
C11D C 0.8197(5) 0.4288(6) 0.5413(6) 0.068(6) Uani 1 1 d . . .
H11D H 0.7944 0.4393 0.5267 0.082 Uiso 1 1 calc R . .
C13C C 0.9209(5) 0.2061(5) 0.3814(6) 0.047(4) Uani 1 1 d . . .
C6G C 1.5674(3) 0.7758(3) 0.3860(5) 0.030(3) Uani 1 1 d . . .
H6G H 1.5737 0.7596 0.4163 0.036 Uiso 1 1 calc R . .
C3A C 1.1039(3) 0.2947(4) 0.3649(5) 0.033(3) Uani 1 1 d . . .
H3A H 1.1307 0.2968 0.3808 0.040 Uiso 1 1 calc R . .
C4D C 0.9073(4) 0.3553(5) 0.5025(6) 0.056(4) Uani 1 1 d . . .
C7H C 1.6102(5) 0.6186(5) 0.5466(6) 0.057(4) Uani 1 1 d . . .
C5B C 1.1649(7) 0.0627(5) 0.5571(7) 0.072(6) Uani 1 1 d . . .
H5B H 1.1612 0.0585 0.5203 0.086 Uiso 1 1 calc R . .
C7B C 1.1053(7) 0.1114(6) 0.5527(6) 0.075(5) Uani 1 1 d . . .
C7C C 0.8389(5) 0.1249(5) 0.3018(7) 0.058(4) Uani 1 1 d . . .
C8A C 1.1626(4) 0.3562(4) 0.3127(6) 0.041(3) Uani 1 1 d . . .
H8A H 1.1674 0.3516 0.3492 0.049 Uiso 1 1 calc R . .
C2D C 0.9627(5) 0.3030(5) 0.5021(6) 0.062(5) Uani 1 1 d . . .
H2D H 0.9841 0.2890 0.5211 0.075 Uiso 1 1 calc R . .
C9D C 0.8691(4) 0.4237(4) 0.6124(6) 0.054(4) Uani 1 1 d . . .
H9D H 0.8761 0.4307 0.6478 0.065 Uiso 1 1 calc R . .
C12G C 1.6588(4) 0.8573(4) 0.3075(6) 0.041(3) Uani 1 1 d . . .
H12G H 1.6662 0.8490 0.3422 0.049 Uiso 1 1 calc R . .
C11G C 1.6830(4) 0.8838(5) 0.2808(5) 0.049(4) Uani 1 1 d . . .
H11G H 1.7043 0.8984 0.2993 0.059 Uiso 1 1 calc R . .
C11H C 1.5726(7) 0.6791(6) 0.5389(9) 0.093(8) Uani 1 1 d . . .
H11H H 1.5655 0.7060 0.5520 0.112 Uiso 1 1 calc R . .
C2F C 1.4378(4) 0.8305(4) 0.4241(5) 0.046(3) Uani 1 1 d . . .
H2F H 1.4363 0.8289 0.3867 0.055 Uiso 1 1 calc R . .
C13E C 1.4157(4) 0.7120(4) 0.3826(5) 0.031(3) Uani 1 1 d . . .
C8B C 1.0929(5) 0.1504(5) 0.5735(6) 0.059(4) Uani 1 1 d . . .
H8B H 1.1033 0.1600 0.6064 0.071 Uiso 1 1 calc R . .
C9G C 1.6456(4) 0.8736(4) 0.2010(5) 0.035(3) Uani 1 1 d . . .
H9G H 1.6407 0.8803 0.1651 0.043 Uiso 1 1 calc R . .
N1G N 1.5259(4) 0.7783(3) 0.3701(5) 0.049(3) Uani 1 1 d . . .
C2C C 0.7952(4) 0.0183(5) 0.2548(6) 0.049(4) Uani 1 1 d . . .
H2C H 0.7950 -0.0100 0.2661 0.059 Uiso 1 1 calc R . .
C6E C 1.2912(5) 0.5236(6) 0.2592(6) 0.063(5) Uani 1 1 d . . .
H6E H 1.2906 0.4957 0.2723 0.076 Uiso 1 1 calc R . .
C6C C 0.7811(5) 0.0698(5) 0.1921(6) 0.051(4) Uani 1 1 d . . .
H6C H 0.7726 0.0769 0.1573 0.061 Uiso 1 1 calc R . .
C7A C 1.1303(5) 0.3362(5) 0.2860(6) 0.056(4) Uani 1 1 d . . .
C5G C 1.6010(4) 0.7961(4) 0.3596(5) 0.036(3) Uani 1 1 d . . .
H5G H 1.6286 0.7952 0.3734 0.043 Uiso 1 1 calc R . .
C2A C 1.0706(3) 0.2747(4) 0.3932(5) 0.035(3) Uani 1 1 d . . .
H2A H 1.0761 0.2618 0.4262 0.042 Uiso 1 1 calc R . .
C4G C 1.5924(4) 0.8177(5) 0.3125(8) 0.054(4) Uani 1 1 d . . .
C8G C 1.6210(5) 0.8476(5) 0.2262(6) 0.057(4) Uani 1 1 d . . .
H8G H 1.6013 0.8317 0.2066 0.069 Uiso 1 1 calc R . .
C7F C 1.3884(4) 0.8962(4) 0.5308(6) 0.042(3) Uani 1 1 d . . .
C11E C 1.3639(4) 0.6582(4) 0.3814(5) 0.050(4) Uani 1 1 d . . .
H11E H 1.3637 0.6582 0.4189 0.060 Uiso 1 1 calc R . .
C9C C 0.8699(5) 0.1513(5) 0.3805(6) 0.060(4) Uani 1 1 d . . .
H9C H 0.8715 0.1503 0.4180 0.073 Uiso 1 1 calc R . .
C8D C 0.8958(5) 0.3961(6) 0.5847(6) 0.066(5) Uani 1 1 d . . .
H8D H 0.9204 0.3847 0.5999 0.080 Uiso 1 1 calc R . .
C9H C 1.5648(5) 0.6278(4) 0.4730(6) 0.053(4) Uani 1 1 d . . .
H9H H 1.5521 0.6158 0.4426 0.064 Uiso 1 1 calc R . .
C11A C 1.1567(4) 0.3609(5) 0.2039(6) 0.052(4) Uani 1 1 d . . .
H11A H 1.1559 0.3623 0.1664 0.063 Uiso 1 1 calc R . .
C12E C 1.3391(5) 0.6270(5) 0.3514(6) 0.071(6) Uani 1 1 d . . .
H12E H 1.3264 0.6046 0.3699 0.086 Uiso 1 1 calc R . .
C3B C 1.1425(5) 0.0874(4) 0.6368(6) 0.052(4) Uani 1 1 d . . .
H3B H 1.1230 0.1040 0.6557 0.062 Uiso 1 1 calc R . .
C9F C 1.3204(6) 0.9311(5) 0.5442(6) 0.068(6) Uani 1 1 d . . .
H9F H 1.2924 0.9361 0.5331 0.081 Uiso 1 1 calc R . .
C12B C 1.0925(4) 0.1004(5) 0.5051(6) 0.052(4) Uani 1 1 d . . .
H12B H 1.1028 0.0751 0.4904 0.063 Uiso 1 1 calc R . .
C8C C 0.8452(5) 0.1205(5) 0.3524(6) 0.058(5) Uani 1 1 d . . .
H8C H 0.8338 0.0972 0.3706 0.070 Uiso 1 1 calc R . .
N1A N 1.0296(4) 0.2741(3) 0.3722(4) 0.048(3) Uani 1 1 d . . .
C8H C 1.5948(5) 0.6060(4) 0.5015(6) 0.054(4) Uani 1 1 d . . .
H8H H 1.6048 0.5804 0.4873 0.064 Uiso 1 1 calc R . .
C12D C 0.8458(5) 0.3989(7) 0.5127(6) 0.085(7) Uani 1 1 d . . .
H12D H 0.8364 0.3880 0.4799 0.102 Uiso 1 1 calc R . .
C4C C 0.8150(4) 0.0905(5) 0.2702(5) 0.040(3) Uani 1 1 d . . .
C3F C 1.4182(5) 0.8650(5) 0.4475(6) 0.060(4) Uani 1 1 d . . .
H3F H 1.4082 0.8872 0.4261 0.073 Uiso 1 1 calc R . .
C2G C 1.5214(4) 0.7949(5) 0.3240(6) 0.047(4) Uani 1 1 d . . .
H2G H 1.4943 0.7923 0.3090 0.057 Uiso 1 1 calc R . .
C11B C 1.0644(4) 0.1244(4) 0.4752(6) 0.043(3) Uani 1 1 d . . .
H11B H 1.0527 0.1145 0.4431 0.052 Uiso 1 1 calc R . .
C12H C 1.5990(6) 0.6565(5) 0.5690(8) 0.089(8) Uani 1 1 d . . .
H12H H 1.6090 0.6657 0.6023 0.107 Uiso 1 1 calc R . .
C2H C 1.6957(5) 0.5430(5) 0.5812(7) 0.059(4) Uani 1 1 d . . .
H2H H 1.7128 0.5234 0.5631 0.071 Uiso 1 1 calc R . .
H6H H 1.6824 0.5770 0.6962 0.071 Uiso 1 1 d R . .
N1H N 1.7012(3) 0.5472(3) 0.6314(4) 0.032(2) Uani 1 1 d . . .
C8F C 1.3498(4) 0.9062(5) 0.5146(6) 0.056(4) Uani 1 1 d . . .
H8F H 1.3411 0.8960 0.4810 0.067 Uiso 1 1 calc R . .
C6D C 0.9234(8) 0.3164(7) 0.4284(6) 0.146(13) Uani 1 1 d . . .
H6D H 0.9179 0.3133 0.3917 0.175 Uiso 1 1 calc R . .
C3H C 1.6665(7) 0.5651(7) 0.5519(8) 0.089(7) Uani 1 1 d . . .
H3H H 1.6636 0.5608 0.5149 0.107 Uiso 1 1 calc R . .
C5H C 1.6491(6) 0.5978(6) 0.6296(7) 0.094(7) Uani 1 1 d . . .
H5H H 1.6326 0.6176 0.6482 0.112 Uiso 1 1 calc R . .
C5D C 0.8973(7) 0.3435(7) 0.4551(8) 0.128(11) Uani 1 1 d . . .
H5D H 0.8724 0.3534 0.4391 0.153 Uiso 1 1 calc R . .
N1B N 1.2002(3) 0.0450(3) 0.6359(4) 0.032(2) Uani 1 1 d . . .
C6B C 1.1993(5) 0.0430(4) 0.5845(7) 0.057(4) Uani 1 1 d . . .
H6B H 1.2207 0.0289 0.5655 0.068 Uiso 1 1 calc R . .
C2B C 1.1718(5) 0.0663(5) 0.6635(7) 0.059(4) Uani 1 1 d . . .
H2B H 1.1724 0.0666 0.7009 0.070 Uiso 1 1 calc R . .
C11F C 1.3778(7) 0.9364(6) 0.6060(7) 0.080(6) Uani 1 1 d . . .
H11F H 1.3882 0.9469 0.6385 0.096 Uiso 1 1 calc R . .
CM5 C 1.2527(6) 0.1378(5) 0.5422(7) 0.107(6) Uiso 1 1 d D . .
HM5A H 1.2664 0.1235 0.5718 0.161 Uiso 1 1 calc R . .
HM5B H 1.2734 0.1547 0.5231 0.161 Uiso 1 1 calc R . .
HM5C H 1.2406 0.1170 0.5183 0.161 Uiso 1 1 calc R . .
CK5 C 1.3635(5) 0.7517(6) 0.5492(7) 0.105(6) Uiso 1 1 d D . .
HK5A H 1.3694 0.7297 0.5233 0.157 Uiso 1 1 calc R . .
HK5B H 1.3499 0.7395 0.5802 0.157 Uiso 1 1 calc R . .
HK5C H 1.3897 0.7651 0.5599 0.157 Uiso 1 1 calc R . .
NK3 N 1.3361(4) 0.7826(3) 0.5256(4) 0.079(4) Uani 1 1 d D . .
OL1 O 1.6937(5) 0.8111(6) 0.4205(8) 0.108(9) Uani 0.50 1 d PDU . .
NM3 N 1.2199(4) 0.1649(4) 0.5623(4) 0.100(6) Uani 1 1 d D . .
CK2 C 1.3379(4) 0.7904(5) 0.4744(4) 0.088(5) Uiso 1 1 d D . .
HK2 H 1.3568 0.7745 0.4536 0.105 Uiso 1 1 calc R . .
CM2 C 1.2139(5) 0.1685(5) 0.6136(4) 0.104(6) Uiso 1 1 d D . .
HM2 H 1.2326 0.1539 0.6362 0.125 Uiso 1 1 calc R . .
CM4 C 1.1937(6) 0.1872(7) 0.5252(6) 0.141(9) Uiso 1 1 d D . .
HM4A H 1.1907 0.2163 0.5367 0.211 Uiso 1 1 calc R . .
HM4B H 1.1661 0.1739 0.5236 0.211 Uiso 1 1 calc R . .
HM4C H 1.2067 0.1865 0.4901 0.211 Uiso 1 1 calc R . .
CK4 C 1.3127(6) 0.8097(5) 0.5605(5) 0.109(7) Uiso 1 1 d D . .
HK4A H 1.3018 0.8335 0.5404 0.164 Uiso 1 1 calc R . .
HK4B H 1.3310 0.8199 0.5886 0.164 Uiso 1 1 calc R . .
HK4C H 1.2894 0.7940 0.5760 0.164 Uiso 1 1 calc R . .
C7D C 0.8828(5) 0.3868(4) 0.5320(6) 0.044(3) Uani 1 1 d . . .
C9B C 1.0653(6) 0.1738(6) 0.5449(6) 0.069(5) Uani 1 1 d . . .
H9B H 1.0535 0.1979 0.5609 0.083 Uiso 1 1 calc R . .
CL2 C 1.7283(6) 0.8074(5) 0.4003(10) 0.055(7) Uiso 0.50 1 d PDU . .
HL2 H 1.7448 0.8319 0.3967 0.066 Uiso 0.50 1 calc PR . .
C5E C 1.3113(6) 0.5554(5) 0.2890(6) 0.060(5) Uani 1 1 d . . .
H5E H 1.3237 0.5490 0.3221 0.072 Uiso 1 1 calc R . .
OM1 O 1.1861(4) 0.1893(4) 0.6346(5) 0.125(6) Uani 1 1 d D . .
C12A C 1.1302(5) 0.3352(5) 0.2285(6) 0.057(4) Uani 1 1 d . . .
H12A H 1.1121 0.3171 0.2094 0.069 Uiso 1 1 calc R . .
C12F C 1.4015(5) 0.9130(7) 0.5781(7) 0.085(6) Uani 1 1 d . . .
H12F H 1.4290 0.9070 0.5903 0.102 Uiso 1 1 calc R . .
C6A C 1.0268(4) 0.2865(4) 0.3214(6) 0.038(3) Uani 1 1 d . . .
H6A H 1.0012 0.2807 0.3040 0.046 Uiso 1 1 calc R . .
CL4 C 1.7195(9) 0.7339(5) 0.3839(16) 0.094(12) Uiso 0.50 1 d PDU . .
HL4A H 1.7100 0.7284 0.4200 0.141 Uiso 0.50 1 calc PR . .
HL4B H 1.7365 0.7104 0.3715 0.141 Uiso 0.50 1 calc PR . .
HL4C H 1.6952 0.7374 0.3607 0.141 Uiso 0.50 1 calc PR . .
C3D C 0.9392(4) 0.3318(4) 0.5287(6) 0.049(4) Uani 1 1 d . . .
H3D H 0.9441 0.3363 0.5652 0.059 Uiso 1 1 calc R . .
C10G C 1.6782(4) 0.8907(4) 0.2274(6) 0.044(3) Uani 1 1 d . . .
CL5 C 1.7881(5) 0.7690(7) 0.3699(10) 0.052(6) Uiso 0.50 1 d PDU . .
HL5A H 1.8020 0.7954 0.3788 0.077 Uiso 0.50 1 calc PR . .
HL5B H 1.7911 0.7636 0.3320 0.077 Uiso 0.50 1 calc PR . .
HL5C H 1.8011 0.7462 0.3899 0.077 Uiso 0.50 1 calc PR . .
OK1 O 1.3164(4) 0.8171(3) 0.4520(4) 0.097(4) Uani 1 1 d D . .
C13G C 1.7088(5) 0.9237(4) 0.2006(7) 0.045(4) Uani 1 1 d . . .
O15G O 1.7329(3) 0.9422(3) 0.2264(4) 0.038(2) Uani 1 1 d . . .
O14G O 1.7062(3) 0.9287(3) 0.1526(4) 0.045(2) Uani 1 1 d . . .
ON1 O 0.9716(11) 0.3776(11) 0.2817(15) 0.059(10) Uiso 0.25 1 d P A 2
O5W O 0.9733(13) 0.0996(13) 0.3897(17) 0.067(11) Uiso 0.25 1 d P . .
CN3 C 0.9821(15) 0.4069(14) 0.2003(17) 0.040(10) Uiso 0.25 1 d P A 2
HN3A H 1.0117 0.3996 0.1970 0.060 Uiso 0.25 1 calc PR A 2
HN3B H 0.9762 0.4320 0.1794 0.060 Uiso 0.25 1 calc PR A 2
HN3C H 0.9649 0.3837 0.1874 0.060 Uiso 0.25 1 calc PR A 2
CN2 C 0.9733(12) 0.4141(12) 0.2495(15) 0.030(8) Uiso 0.25 1 d P A 2
HN2A H 0.9459 0.4285 0.2514 0.036 Uiso 0.25 1 calc PR A 2
HN2B H 0.9946 0.4333 0.2642 0.036 Uiso 0.25 1 calc PR A 2
O6W O 0.9671(7) 0.1157(8) 0.2703(10) 0.089(7) Uiso 0.50 1 d P . .
O12W O 1.0368(10) 0.4823(10) 0.1463(14) 0.056(9) Uiso 0.25 1 d P . .
O7W O 1.5677(9) 0.5020(10) 0.5654(12) 0.046(7) Uiso 0.25 1 d P . .
O8W O 1.5505(16) 0.9745(16) 0.540(2) 0.108(16) Uiso 0.25 1 d P . .
O11W O 1.0539(15) 0.4141(14) 0.3487(19) 0.089(13) Uiso 0.25 1 d P B 2
O9W O 0.9671(9) 0.3894(9) 0.7040(11) 0.031(7) Uiso 0.25 1 d P . .
O15W O 1.6690(9) 0.7483(13) 0.5381(16) 0.056(7) Uiso 0.25 1 d P . .
NJ3 N 0.7689(4) 0.2487(4) 0.2043(7) 0.085(5) Uani 0.75 1 d PDU . .
CJ2 C 0.8045(4) 0.2313(6) 0.1886(10) 0.098(8) Uiso 0.75 1 d PDU . .
HJ2 H 0.8296 0.2464 0.1947 0.118 Uiso 0.75 1 calc PR . .
OJ1 O 0.8072(5) 0.1972(5) 0.1668(6) 0.094(5) Uani 0.75 1 d PDU . .
CJ4 C 0.7695(7) 0.2893(6) 0.2296(12) 0.125(11) Uiso 0.75 1 d PDU . .
HJ4A H 0.7986 0.2979 0.2355 0.188 Uiso 0.75 1 calc PR . .
HJ4B H 0.7549 0.2877 0.2635 0.188 Uiso 0.75 1 calc PR . .
HJ4C H 0.7555 0.3098 0.2069 0.188 Uiso 0.75 1 calc PR . .
CJ5 C 0.7299(4) 0.2265(8) 0.1965(14) 0.162(14) Uiso 0.75 1 d PDU . .
HJ5A H 0.7259 0.2209 0.1588 0.242 Uiso 0.75 1 calc PR . .
HJ5B H 0.7067 0.2436 0.2096 0.242 Uiso 0.75 1 calc PR . .
HJ5C H 0.7307 0.2000 0.2158 0.242 Uiso 0.75 1 calc PR . .
NL3 N 1.7443(5) 0.7717(5) 0.3832(10) 0.101(9) Uani 0.50 1 d PDU . .
O2W O 0.8843(7) -0.0327(6) 0.7725(9) 0.072(6) Uiso 0.50 1 d P . .
C6H C 1.6789(7) 0.5747(6) 0.6567(7) 0.092(7) Uani 1 1 d . . .
O3W O 1.0000(14) 0.0609(13) 0.5578(17) 0.079(12) Uiso 0.25 1 d P . .
O4W O 1.040(2) 0.0734(19) 0.319(3) 0.13(2) Uiso 0.25 1 d P . .
O10W O 1.015(3) 0.364(3) 0.400(4) 0.20(4) Uiso 0.25 1 d P C 1
O1W O 0.8914(13) -0.0363(13) 0.8851(17) 0.066(11) Uiso 0.25 1 d P . .
O14W O 0.9107(15) 0.4732(15) 0.429(2) 0.104(16) Uiso 0.25 1 d P . .
O13W O 0.9339(18) 0.450(2) 0.283(2) 0.13(2) Uiso 0.25 1 d P D 1

loop_
_atom_site_aniso_label
_atom_site_aniso_U_11
_atom_site_aniso_U_22
_atom_site_aniso_U_33
_atom_site_aniso_U_23
_atom_site_aniso_U_13
_atom_site_aniso_U_12
Co2 0.0308(8) 0.0467(10) 0.0322(9) -0.0010(10) 0.0153(7) -0.0036(7)
Co4 0.0302(8) 0.0455(10) 0.0308(9) 0.0007(9) 0.0152(7) -0.0018(7)
Co1 0.0380(10) 0.0355(10) 0.0336(11) 0.0171(6) 0.0022(8) 0.0014(8)
Co3 0.0368(10) 0.0332(10) 0.0324(12) 0.0147(6) -0.0013(8) 0.0011(8)
O14D 0.089(8) 0.060(6) 0.045(6) -0.026(5) 0.012(5) 0.023(6)
O15F 0.073(8) 0.085(8) 0.035(6) -0.028(5) -0.003(5) 0.033(6)
O15B 0.050(5) 0.022(4) 0.033(5) -0.009(4) 0.012(4) -0.002(3)
O14H 0.044(5) 0.030(4) 0.052(6) -0.004(4) 0.016(5) 0.012(4)
O14A 0.038(5) 0.036(5) 0.050(6) 0.014(4) -0.004(4) -0.015(4)
O14E 0.027(4) 0.053(6) 0.046(6) 0.000(5) 0.012(4) -0.008(4)
O14B 0.063(7) 0.094(8) 0.031(5) 0.003(5) 0.009(4) 0.024(6)
O14F 0.031(5) 0.039(5) 0.035(5) 0.001(4) -0.009(4) 0.019(4)
O15C 0.034(5) 0.066(6) 0.034(5) 0.011(5) 0.008(4) -0.016(4)
O15H 0.057(6) 0.065(6) 0.037(5) -0.008(5) -0.003(4) 0.043(5)
C10D 0.054(8) 0.048(8) 0.026(6) -0.005(6) 0.015(6) 0.009(6)
O15D 0.026(4) 0.026(4) 0.045(5) 0.004(3) 0.004(4) 0.012(3)
O15A 0.047(6) 0.062(6) 0.040(6) 0.004(5) 0.006(5) -0.017(5)
C13D 0.055(9) 0.050(8) 0.032(7) -0.018(6) 0.020(6) 0.000(7)
C13H 0.041(7) 0.021(5) 0.043(7) -0.004(5) 0.036(6) 0.005(5)
C10C 0.057(9) 0.034(7) 0.043(8) -0.010(6) 0.009(7) -0.014(6)
C10B 0.039(7) 0.026(6) 0.065(10) -0.011(6) 0.009(6) -0.003(5)
C3C 0.056(10) 0.081(13) 0.059(10) 0.019(9) 0.017(8) -0.026(8)
C13F 0.116(15) 0.037(8) 0.030(7) -0.014(6) 0.021(9) 0.012(9)
N1E 0.045(6) 0.014(4) 0.029(5) -0.004(4) -0.020(4) -0.002(4)
N1D 0.034(6) 0.063(8) 0.051(7) -0.011(6) -0.004(5) 0.023(5)
O14C 0.068(7) 0.051(6) 0.035(6) 0.015(5) -0.007(5) -0.016(5)
C9A 0.037(7) 0.065(10) 0.034(7) -0.002(6) 0.006(6) -0.021(7)
C4F 0.033(6) 0.043(7) 0.045(7) -0.010(6) -0.006(6) 0.014(5)
C13B 0.028(6) 0.017(5) 0.055(8) -0.007(5) 0.023(6) -0.005(4)
N1C 0.061(7) 0.014(4) 0.044(6) -0.001(4) -0.024(5) -0.011(5)
C4B 0.040(7) 0.074(10) 0.031(7) -0.002(7) -0.002(6) 0.016(7)
N1F 0.035(6) 0.084(9) 0.033(6) 0.006(6) -0.003(5) 0.022(6)
O15E 0.081(8) 0.057(7) 0.062(8) 0.005(6) 0.006(6) -0.020(6)
C10F 0.050(8) 0.070(10) 0.023(6) -0.009(6) 0.009(6) 0.026(7)
C11C 0.046(8) 0.052(8) 0.041(8) -0.004(7) -0.004(6) 0.013(6)
C10E 0.052(8) 0.029(6) 0.042(8) 0.000(5) 0.015(6) -0.015(6)
C10H 0.033(7) 0.050(8) 0.051(9) -0.015(7) 0.012(6) 0.016(6)
C3E 0.078(11) 0.074(11) 0.038(8) -0.009(8) -0.023(8) -0.002(9)
C10A 0.058(9) 0.028(6) 0.033(7) 0.006(5) 0.005(6) -0.005(6)
C2E 0.044(8) 0.100(13) 0.043(8) 0.043(8) -0.004(6) -0.025(8)
C4A 0.043(7) 0.041(7) 0.045(8) -0.013(6) -0.002(6) -0.006(6)
C8E 0.058(9) 0.033(7) 0.034(7) 0.001(6) 0.007(6) 0.009(6)
C13A 0.038(7) 0.027(6) 0.059(10) -0.001(6) -0.008(7) 0.010(6)
C7E 0.027(6) 0.045(8) 0.062(9) -0.021(7) 0.016(6) -0.008(5)
C6F 0.070(10) 0.039(7) 0.030(7) 0.000(6) -0.002(6) 0.021(7)
C5A 0.051(8) 0.044(7) 0.025(6) -0.006(6) 0.003(6) -0.027(6)
C9E 0.042(7) 0.025(6) 0.047(8) 0.014(5) 0.011(6) 0.010(5)
C4H 0.053(9) 0.065(10) 0.041(8) -0.010(7) 0.009(7) 0.024(7)
C4E 0.052(8) 0.054(9) 0.026(6) -0.007(6) -0.003(6) -0.017(7)
C5C 0.058(10) 0.082(11) 0.050(10) 0.008(8) -0.015(8) 0.010(8)
C3G 0.056(9) 0.063(10) 0.030(7) 0.012(7) -0.015(6) -0.014(7)
C5F 0.033(6) 0.043(7) 0.036(7) 0.007(6) -0.004(6) 0.005(5)
C12C 0.064(10) 0.045(8) 0.037(7) 0.002(6) 0.010(7) -0.002(7)
C7G 0.042(7) 0.037(7) 0.031(7) 0.018(5) -0.006(5) -0.006(5)
C11D 0.069(11) 0.086(13) 0.050(10) -0.023(8) -0.043(8) 0.037(10)
C13C 0.062(9) 0.048(8) 0.030(7) 0.010(6) 0.006(7) -0.013(7)
C6G 0.016(5) 0.026(6) 0.048(7) 0.001(5) 0.007(5) 0.005(4)
C3A 0.011(5) 0.045(7) 0.043(7) 0.002(6) 0.004(5) -0.015(5)
C4D 0.030(7) 0.093(12) 0.046(9) -0.023(8) -0.010(6) 0.035(7)
C7H 0.067(10) 0.057(9) 0.046(9) -0.018(7) 0.023(8) 0.013(8)
C5B 0.120(16) 0.063(11) 0.033(8) -0.014(8) -0.019(9) 0.030(10)
C7B 0.116(16) 0.077(13) 0.033(8) 0.000(8) -0.009(9) 0.020(11)
C7C 0.072(10) 0.046(8) 0.058(10) -0.017(7) 0.045(8) -0.023(7)
C8A 0.045(8) 0.038(7) 0.040(8) 0.021(6) -0.006(6) -0.016(6)
C2D 0.082(11) 0.055(9) 0.050(9) -0.025(7) -0.038(8) 0.030(8)
C9D 0.057(9) 0.057(9) 0.049(8) -0.010(7) -0.018(7) 0.000(7)
C12G 0.047(8) 0.042(7) 0.034(7) 0.014(6) 0.009(6) -0.016(6)
C11G 0.054(8) 0.063(9) 0.029(7) 0.003(6) -0.012(6) -0.043(7)
C11H 0.130(19) 0.069(13) 0.082(15) 0.012(11) -0.028(13) 0.042(13)
C2F 0.068(9) 0.044(7) 0.026(6) -0.018(5) 0.003(6) 0.006(6)
C13E 0.040(7) 0.021(6) 0.032(6) 0.002(5) 0.015(5) -0.008(5)
C8B 0.065(10) 0.072(11) 0.040(8) -0.031(8) -0.013(7) 0.026(8)
C9G 0.032(6) 0.049(7) 0.024(6) 0.010(5) -0.001(5) -0.010(5)
N1G 0.067(8) 0.036(6) 0.042(7) -0.006(5) -0.008(5) 0.013(5)
C2C 0.056(8) 0.051(8) 0.041(7) 0.003(6) 0.004(6) 0.003(7)
C6E 0.070(10) 0.093(12) 0.027(7) 0.031(7) 0.009(7) 0.016(9)
C6C 0.051(8) 0.062(9) 0.040(8) 0.020(7) -0.012(6) -0.019(7)
C7A 0.058(9) 0.075(10) 0.035(8) 0.032(7) -0.016(6) -0.037(8)
C5G 0.026(6) 0.039(7) 0.043(8) 0.001(6) -0.001(5) -0.016(5)
C2A 0.021(5) 0.051(7) 0.033(6) 0.001(5) 0.016(4) 0.003(5)
C4G 0.038(8) 0.042(8) 0.082(12) -0.012(8) 0.008(8) -0.014(6)
C8G 0.065(10) 0.080(11) 0.027(7) -0.012(7) -0.014(6) -0.010(8)
C7F 0.049(8) 0.045(7) 0.032(7) -0.010(6) 0.004(6) 0.015(6)
C11E 0.069(9) 0.052(8) 0.030(6) -0.001(6) 0.014(6) -0.029(7)
C9C 0.067(10) 0.067(10) 0.047(8) -0.018(7) 0.023(7) -0.036(8)
C8D 0.050(9) 0.101(13) 0.048(9) -0.031(9) -0.002(7) 0.009(8)
C9H 0.066(9) 0.041(7) 0.053(9) -0.020(6) -0.027(7) 0.033(7)
C11A 0.060(9) 0.063(10) 0.034(8) 0.007(6) -0.012(6) -0.022(8)
C12E 0.083(11) 0.080(11) 0.052(10) -0.016(8) 0.009(8) -0.075(9)
C3B 0.080(10) 0.041(7) 0.033(7) -0.007(6) -0.009(6) 0.022(7)
C9F 0.094(13) 0.058(10) 0.051(10) -0.032(8) -0.044(9) 0.030(9)
C12B 0.051(8) 0.063(9) 0.043(8) -0.014(7) -0.013(6) 0.034(7)
C8C 0.067(9) 0.064(9) 0.043(8) -0.011(7) 0.005(7) -0.061(8)
N1A 0.076(8) 0.037(6) 0.033(6) -0.026(5) -0.008(5) -0.001(5)
C8H 0.080(10) 0.037(7) 0.044(7) -0.013(6) -0.011(7) 0.042(7)
C12D 0.045(9) 0.171(19) 0.039(9) -0.036(10) -0.016(7) 0.054(11)
C4C 0.035(7) 0.052(8) 0.032(6) -0.003(6) 0.003(6) -0.017(6)
C3F 0.084(11) 0.047(8) 0.051(9) 0.012(7) -0.010(8) 0.009(7)
C2G 0.016(5) 0.081(10) 0.046(8) 0.011(7) 0.007(5) -0.018(6)
C11B 0.046(7) 0.031(6) 0.052(8) -0.007(6) -0.007(6) 0.021(6)
C12H 0.091(13) 0.075(12) 0.102(15) -0.059(11) -0.062(12) 0.054(10)
C2H 0.078(11) 0.044(8) 0.057(10) -0.010(7) -0.019(8) 0.026(8)
N1H 0.029(5) 0.029(5) 0.039(6) 0.001(4) -0.006(4) 0.010(4)
C8F 0.044(8) 0.085(12) 0.039(8) -0.015(7) 0.003(6) 0.030(8)
C6D 0.25(3) 0.148(19) 0.038(10) -0.048(11) -0.059(13) 0.18(2)
C3H 0.098(15) 0.120(17) 0.048(10) -0.019(10) -0.031(10) 0.057(13)
C5H 0.090(13) 0.125(17) 0.066(11) -0.043(11) -0.025(10) 0.077(12)
C5D 0.15(2) 0.17(2) 0.065(13) -0.053(14) -0.061(14) 0.105(18)
N1B 0.029(5) 0.030(5) 0.037(6) 0.007(4) -0.001(4) 0.008(4)
C6B 0.087(12) 0.024(6) 0.059(10) 0.004(6) 0.026(9) 0.004(7)
C2B 0.077(11) 0.048(8) 0.051(9) 0.001(7) 0.016(8) 0.012(8)
C11F 0.122(16) 0.080(12) 0.038(9) -0.019(9) -0.013(10) 0.019(11)
NK3 0.089(10) 0.084(9) 0.065(9) 0.017(7) -0.006(8) -0.004(8)
OL1 0.071(14) 0.099(16) 0.15(2) 0.096(16) -0.076(14) -0.031(11)
NM3 0.179(17) 0.047(8) 0.075(10) 0.007(7) 0.026(11) 0.012(9)
C7D 0.054(8) 0.038(7) 0.042(8) -0.013(6) 0.012(7) 0.021(6)
C9B 0.103(15) 0.076(11) 0.027(8) 0.009(7) -0.005(8) 0.035(10)
C5E 0.097(13) 0.047(9) 0.035(8) 0.012(7) -0.008(8) -0.035(8)
OM1 0.093(10) 0.112(11) 0.172(15) -0.008(11) 0.060(10) 0.026(8)
C12A 0.070(10) 0.062(10) 0.040(8) -0.003(7) -0.008(7) -0.008(8)
C12F 0.051(10) 0.143(18) 0.061(11) -0.039(11) -0.003(8) -0.016(10)
C6A 0.025(6) 0.043(7) 0.047(8) -0.008(6) 0.000(5) -0.010(5)
C3D 0.042(7) 0.050(8) 0.056(9) -0.018(7) -0.022(7) 0.035(6)
C10G 0.053(8) 0.045(8) 0.035(7) 0.010(6) -0.008(6) -0.017(6)
OK1 0.152(11) 0.077(8) 0.063(7) 0.017(6) -0.025(8) -0.012(7)
C13G 0.048(8) 0.039(7) 0.049(9) 0.007(6) -0.009(7) 0.007(6)
O15G 0.033(5) 0.042(5) 0.041(5) 0.011(4) -0.005(4) -0.006(4)
O14G 0.055(6) 0.046(5) 0.036(6) -0.002(4) 0.004(4) -0.009(4)
NJ3 0.063(11) 0.093(14) 0.099(16) 0.022(10) -0.034(10) -0.013(9)
OJ1 0.115(14) 0.078(11) 0.088(12) 0.030(8) -0.015(10) -0.013(9)
NL3 0.082(17) 0.12(2) 0.10(2) 0.069(17) -0.057(15) -0.060(13)
C6H 0.136(17) 0.085(13) 0.055(10) -0.041(10) -0.018(11) 0.080(13)

loop_
_atom_type_symbol
_atom_type_description
_atom_type_scat_dispersion_real
_atom_type_scat_dispersion_imag
_atom_type_scat_source
Co Co 0.3494 0.9721 'International Tables Vol C Tables 4.2.6.8 and 6.1.1.4'
C C 0.0033 0.0016 'International Tables Vol C Tables 4.2.6.8 and 6.1.1.4'
H H 0.0000 0.0000 'International Tables Vol C Tables 4.2.6.8 and 6.1.1.4'
N N 0.0061 0.0033 'International Tables Vol C Tables 4.2.6.8 and 6.1.1.4'
O O 0.0106 0.0060 'International Tables Vol C Tables 4.2.6.8 and 6.1.1.4'

loop_
_geom_angle_atom_site_label_1
_geom_angle_atom_site_label_2
_geom_angle_atom_site_label_3
_geom_angle
_geom_angle_site_symmetry_1
_geom_angle_site_symmetry_3
N1D Co2 O15C 103.4(5) . .
N1D Co2 N1A 100.1(5) . .
O15C Co2 N1A 97.2(4) . .
N1D Co2 O14B 92.9(5) . .
O15C Co2 O14B 152.6(5) . .
N1A Co2 O14B 101.6(5) . .
N1D Co2 O15B 154.2(5) . .
O15C Co2 O15B 96.6(4) . .
N1A Co2 O15B 93.4(4) . .
O14B Co2 O15B 62.7(4) . .
N1D Co2 O14C 92.1(5) . .
O15C Co2 O14C 61.4(3) . .
N1A Co2 O14C 157.5(4) . .
O14B Co2 O14C 96.6(4) . .
O15B Co2 O14C 83.2(3) . .
N1D Co2 C13C 100.6(5) . .
O15C Co2 C13C 31.2(4) . .
N1A Co2 C13C 127.7(4) . .
O14B Co2 C13C 124.6(5) . .
O15B Co2 C13C 88.1(4) . .
O14C Co2 C13C 30.3(4) . .
N1D Co2 C13B 125.4(5) . .
O15C Co2 C13B 123.9(4) . .
N1A Co2 C13B 99.3(4) . .
O14B Co2 C13B 33.1(4) . .
O15B Co2 C13B 29.6(3) . .
O14C Co2 C13B 88.6(4) . .
C13C Co2 C13B 106.5(4) . .
N1F Co4 O14E 107.0(4) . .
N1F Co4 O15H 93.5(4) . .
O14E Co4 O15H 149.9(5) . .
N1F Co4 N1G 96.6(5) . .
O14E Co4 N1G 95.7(4) . .
O15H Co4 N1G 103.8(5) . .
N1F Co4 O14H 154.9(4) . .
O14E Co4 O14H 94.9(4) . .
O15H Co4 O14H 61.7(4) . .
N1G Co4 O14H 93.3(4) . .
N1F Co4 O15E 92.9(5) . .
O14E Co4 O15E 62.3(4) . .
O15H Co4 O15E 95.5(5) . .
N1G Co4 O15E 157.9(5) . .
O14H Co4 O15E 86.3(4) . .
O15G Co1 O15D 150.9(4) 1_445 7_654
O15G Co1 N1C 100.6(4) 1_445 .
O15D Co1 N1C 97.0(4) 7_654 .
O15G Co1 N1H 100.3(4) 1_445 7_754
O15D Co1 N1H 99.0(4) 7_654 7_754
N1C Co1 N1H 100.7(4) . 7_754
O15G Co1 O14G 59.2(4) 1_445 1_445
O15D Co1 O14G 98.8(4) 7_654 1_445
N1C Co1 O14G 158.2(4) . 1_445
N1H Co1 O14G 91.7(4) 7_754 1_445
O15G Co1 O14D 99.2(4) 1_445 7_654
O15D Co1 O14D 58.5(3) 7_654 7_654
N1C Co1 O14D 87.4(4) . 7_654
N1H Co1 O14D 157.1(4) 7_754 7_654
O14G Co1 O14D 88.0(4) 1_445 7_654
O15G Co1 C13G 29.0(4) 1_445 1_445
O15D Co1 C13G 125.3(4) 7_654 1_445
N1C Co1 C13G 128.3(5) . 1_445
N1H Co1 C13G 100.3(4) 7_754 1_445
O14G Co1 C13G 30.5(4) 1_445 1_445
O14D Co1 C13G 91.0(4) 7_654 1_445
O15G Co1 C13D 127.3(4) 1_445 7_654
O15D Co1 C13D 28.0(4) 7_654 7_654
N1C Co1 C13D 93.2(4) . 7_654
N1H Co1 C13D 126.8(5) 7_754 7_654
O14G Co1 C13D 93.6(4) 1_445 7_654
O14D Co1 C13D 30.5(4) 7_654 7_654
C13G Co1 C13D 110.3(5) 1_445 7_654
O14F Co3 O14A 150.4(4) 7_764 .
O14F Co3 N1E 95.8(4) 7_764 .
O14A Co3 N1E 101.8(4) . .
O14F Co3 N1B 98.3(4) 7_764 7_754
O14A Co3 N1B 101.3(4) . 7_754
N1E Co3 N1B 101.3(4) . 7_754
O14F Co3 O15A 100.1(4) 7_764 .
O14A Co3 O15A 58.4(4) . .
N1E Co3 O15A 159.4(4) . .
N1B Co3 O15A 89.3(4) 7_754 .
O14F Co3 O15F 59.0(3) 7_764 7_764
O14A Co3 O15F 96.8(4) . 7_764
N1E Co3 O15F 91.0(4) . 7_764
N1B Co3 O15F 155.5(4) 7_754 7_764
O15A Co3 O15F 86.2(4) . 7_764
O14F Co3 C13F 26.3(5) 7_764 7_764
O14A Co3 C13F 127.0(6) . 7_764
N1E Co3 C13F 95.7(4) . 7_764
N1B Co3 C13F 123.8(5) 7_754 7_764
O15A Co3 C13F 92.9(5) . 7_764
O15F Co3 C13F 32.8(5) 7_764 7_764
O14F Co3 C13A 125.3(4) 7_764 .
O14A Co3 C13A 29.2(4) . .
N1E Co3 C13A 130.0(5) . .
N1B Co3 C13A 99.4(4) 7_754 .
O15A Co3 C13A 29.6(4) . .
O15F Co3 C13A 88.4(4) 7_764 .
C13F Co3 C13A 109.4(6) 7_764 .
C13D O14D Co1 80.5(9) . 7_655
C13F O15F Co3 77.0(9) . 7_765
C13B O15B Co2 88.4(7) . .
C13H O14H Co4 88.7(7) . .
C13A O14A Co3 93.5(9) . .
C13E O14E Co4 96.9(8) . .
C13B O14B Co2 91.1(8) . .
C13F O14F Co3 95.7(9) . 7_765
C13C O15C Co2 95.3(8) . .
C13H O15H Co4 96.2(8) . .
C9D C10D C11D 120.3(13) . .
C9D C10D C13D 122.9(13) . .
C11D C10D C13D 115.7(13) . .
C13D O15D Co1 95.5(8) . 7_655
C13A O15A Co3 83.3(8) . .
O15D C13D O14D 125.5(13) . .
O15D C13D C10D 120.0(12) . .
O14D C13D C10D 114.4(14) . .
O15D C13D Co1 56.5(7) . 7_655
O14D C13D Co1 69.0(8) . 7_655
C10D C13D Co1 173.8(10) . 7_655
O14H C13H O15H 113.3(11) . .
O14H C13H C10H 126.5(11) . .
O15H C13H C10H 120.1(12) . .
C9C C10C C11C 120.3(14) . .
C9C C10C C13C 118.2(14) . .
C11C C10C C13C 121.5(13) . .
C9B C10B C11B 119.6(15) . .
C9B C10B C13B 125.1(13) . .
C11B C10B C13B 115.0(13) . .
C4C C3C C2C 121.6(17) . .
C4C C3C H3C 119.1 . .
C2C C3C H3C 119.2 . .
O14F C13F O15F 128.0(14) . .
O14F C13F C10F 123.8(14) . .
O15F C13F C10F 107.9(15) . .
O14F C13F Co3 58.1(8) . 7_765
O15F C13F Co3 70.2(7) . 7_765
C10F C13F Co3 178.0(13) . 7_765
C2E N1E C6E 115.3(12) . .
C2E N1E Co3 127.0(9) . .
C6E N1E Co3 117.0(10) . .
C2D N1D C6D 108.3(11) . .
C2D N1D Co2 123.3(9) . .
C6D N1D Co2 126.9(10) . .
C13C O14C Co2 84.9(8) . .
C8A C9A C10A 124.5(14) . .
C8A C9A H9A 117.7 . .
C10A C9A H9A 117.8 . .
C3F C4F C7F 125.1(13) . .
C3F C4F C5F 113.5(12) . .
C7F C4F C5F 121.4(13) . .
O15B C13B O14B 117.7(11) . .
O15B C13B C10B 127.0(11) . .
O14B C13B C10B 115.2(12) . .
O15B C13B Co2 62.0(7) . .
O14B C13B Co2 55.7(6) . .
C10B C13B Co2 171.0(9) . .
C6C N1C C2C 118.2(11) . .
C6C N1C Co1 126.2(9) . .
C2C N1C Co1 115.3(8) . .
C5B C4B C3B 119.9(14) . .
C5B C4B C7B 120.4(14) . .
C3B C4B C7B 119.6(13) . .
C2F N1F C6F 112.8(12) . .
C2F N1F Co4 126.0(9) . .
C6F N1F Co4 120.9(9) . .
C13E O15E Co4 83.2(8) . .
C11F C10F C9F 120.1(13) . .
C11F C10F C13F 129.1(14) . .
C9F C10F C13F 110.8(14) . .
C10C C11C C12C 116.3(14) . .
C10C C11C H11C 121.8 . .
C12C C11C H11C 121.9 . .
C11E C10E C13E 117.5(13) . .
C11E C10E C9E 118.4(12) . .
C13E C10E C9E 124.1(12) . .
C13H C10H C9H 120.9(14) . .
C13H C10H C11H 125.5(13) . .
C9H C10H C11H 113.6(14) . .
C2E C3E C4E 119.8(16) . .
C2E C3E H3E 120.1 . .
C4E C3E H3E 120.1 . .
C9A C10A C11A 117.1(12) . .
C9A C10A C13A 119.8(13) . .
C11A C10A C13A 122.6(12) . .
N1E C2E C3E 125.9(14) . .
N1E C2E H2E 117.0 . .
C3E C2E H2E 117.1 . .
C3A C4A C5A 115.9(12) . .
C3A C4A C7A 123.7(12) . .
C5A C4A C7A 120.2(13) . .
C7E C8E C9E 123.2(14) . .
C7E C8E H8E 118.5 . .
C9E C8E H8E 118.3 . .
O14A C13A O15A 123.2(14) . .
O14A C13A C10A 117.3(14) . .
O15A C13A C10A 119.5(12) . .
O14A C13A Co3 57.3(7) . .
O15A C13A Co3 67.1(8) . .
C10A C13A Co3 170.0(10) . .
C8E C7E C12E 117.8(13) . .
C8E C7E C4E 121.8(13) . .
C12E C7E C4E 119.1(13) . .
N1F C6F C5F 125.6(12) . .
N1F C6F H6F 117.2 . .
C5F C6F H6F 117.2 . .
C6A C5A C4A 119.4(13) . .
C6A C5A H5A 120.3 . .
C4A C5A H5A 120.4 . .
C8E C9E C10E 119.2(12) . .
C8E C9E H9E 120.5 . .
C10E C9E H9E 120.4 . .
C3H C4H C5H 118.5(15) . .
C3H C4H C7H 120.0(14) . .
C5H C4H C7H 121.5(12) . .
C5E C4E C3E 118.3(14) . .
C5E C4E C7E 122.4(14) . .
C3E C4E C7E 119.1(14) . .
C6C C5C C4C 121.9(16) . .
C6C C5C H5C 118.9 . .
C4C C5C H5C 119.1 . .
C2G C3G C4G 119.3(14) . .
C2G C3G H3G 120.4 . .
C4G C3G H3G 120.4 . .
C6F C5F C4F 119.6(12) . .
C6F C5F H5F 120.2 . .
C4F C5F H5F 120.2 . .
C7C C12C C11C 121.6(15) . .
C7C C12C H12C 119.2 . .
C11C C12C H12C 119.2 . .
C12G C7G C4G 123.3(12) . .
C12G C7G C8G 114.9(12) . .
C4G C7G C8G 121.3(13) . .
C10D C11D C12D 117.1(13) . .
C10D C11D H11D 121.4 . .
C12D C11D H11D 121.5 . .
O14C C13C O15C 118.1(13) . .
O14C C13C C10C 123.4(13) . .
O15C C13C C10C 118.4(12) . .
O14C C13C Co2 64.8(8) . .
O15C C13C Co2 53.5(7) . .
C10C C13C Co2 168.1(11) . .
N1G C6G C5G 124.0(12) . .
N1G C6G H6G 118.0 . .
C5G C6G H6G 118.0 . .
C4A C3A C2A 121.4(11) . .
C4A C3A H3A 119.3 . .
C2A C3A H3A 119.3 . .
C5D C4D C3D 116.9(14) . .
C5D C4D C7D 122.2(14) . .
C3D C4D C7D 120.2(13) . .
C8H C7H C12H 121.9(16) . .
C8H C7H C4H 121.8(13) . .
C12H C7H C4H 116.2(14) . .
C4B C5B C6B 119.4(15) . .
C4B C5B H5B 120.3 . .
C6B C5B H5B 120.3 . .
C12B C7B C8B 119.1(16) . .
C12B C7B C4B 120.9(15) . .
C8B C7B C4B 119.2(14) . .
C8C C7C C12C 120.9(15) . .
C8C C7C C4C 120.3(12) . .
C12C C7C C4C 118.0(14) . .
C9A C8A C7A 117.1(14) . .
C9A C8A H8A 121.5 . .
C7A C8A H8A 121.5 . .
C3D C2D N1D 124.5(13) . .
C3D C2D H2D 117.7 . .
N1D C2D H2D 117.7 . .
C10D C9D C8D 123.4(14) . .
C10D C9D H9D 118.4 . .
C8D C9D H9D 118.2 . .
C11G C12G C7G 119.5(13) . .
C11G C12G H12G 120.3 . .
C7G C12G H12G 120.2 . .
C12G C11G C10G 122.3(13) . .
C12G C11G H11G 118.8 . .
C10G C11G H11G 118.8 . .
C12H C11H C10H 128.2(19) . .
C12H C11H H11H 115.9 . .
C10H C11H H11H 116.0 . .
N1F C2F C3F 127.5(13) . .
N1F C2F H2F 116.1 . .
C3F C2F H2F 116.3 . .
O15E C13E O14E 117.5(12) . .
O15E C13E C10E 124.2(11) . .
O14E C13E C10E 117.1(11) . .
C9B C8B C7B 118.1(14) . .
C9B C8B H8B 120.9 . .
C7B C8B H8B 121.0 . .
C8G C9G C10G 118.7(12) . .
C8G C9G H9G 120.7 . .
C10G C9G H9G 120.6 . .
C2G N1G C6G 113.2(12) . .
C2G N1G Co4 127.9(10) . .
C6G N1G Co4 118.3(9) . .
N1C C2C C3C 117.1(13) . .
N1C C2C H2C 121.5 . .
C3C C2C H2C 121.4 . .
N1E C6E C5E 120.7(14) . .
N1E C6E H6E 119.6 . .
C5E C6E H6E 119.7 . .
N1C C6C C5C 123.5(14) . .
N1C C6C H6C 118.2 . .
C5C C6C H6C 118.3 . .
C8A C7A C12A 119.8(13) . .
C8A C7A C4A 121.2(12) . .
C12A C7A C4A 118.6(13) . .
C6G C5G C4G 118.3(11) . .
C6G C5G H5G 121.0 . .
C4G C5G H5G 120.8 . .
C3A C2A N1A 120.5(11) . .
C3A C2A H2A 119.8 . .
N1A C2A H2A 119.8 . .
C5G C4G C7G 123.3(13) . .
C5G C4G C3G 114.9(13) . .
C7G C4G C3G 121.7(15) . .
C9G C8G C7G 121.8(12) . .
C9G C8G H8G 119.1 . .
C7G C8G H8G 119.1 . .
C8F C7F C12F 117.2(14) . .
C8F C7F C4F 121.5(13) . .
C12F C7F C4F 121.0(14) . .
C10E C11E C12E 118.5(12) . .
C10E C11E H11E 120.7 . .
C12E C11E H11E 120.8 . .
C10C C9C C8C 120.3(14) . .
C10C C9C H9C 119.9 . .
C8C C9C H9C 119.9 . .
C9D C8D C7D 114.8(14) . .
C9D C8D H8D 122.6 . .
C7D C8D H8D 122.6 . .
C10H C9H C8H 118.2(13) . .
C10H C9H H9H 120.9 . .
C8H C9H H9H 120.9 . .
C12A C11A C10A 122.8(13) . .
C12A C11A H11A 118.5 . .
C10A C11A H11A 118.7 . .
C7E C12E C11E 122.1(13) . .
C7E C12E H12E 119.0 . .
C11E C12E H12E 118.9 . .
C2B C3B C4B 121.5(13) . .
C2B C3B H3B 119.3 . .
C4B C3B H3B 119.2 . .
C10F C9F C8F 113.0(14) . .
C10F C9F H9F 123.5 . .
C8F C9F H9F 123.5 . .
C7B C12B C11B 123.1(14) . .
C7B C12B H12B 118.4 . .
C11B C12B H12B 118.5 . .
C7C C8C C9C 119.6(13) . .
C7C C8C H8C 120.2 . .
C9C C8C H8C 120.1 . .
C6A N1A C2A 114.6(11) . .
C6A N1A Co2 126.5(9) . .
C2A N1A Co2 117.7(9) . .
C7H C8H C9H 124.1(13) . .
C7H C8H H8H 118.0 . .
C9H C8H H8H 117.9 . .
C7D C12D C11D 120.9(14) . .
C7D C12D H12D 119.5 . .
C11D C12D H12D 119.6 . .
C3C C4C C5C 116.7(15) . .
C3C C4C C7C 121.6(14) . .
C5C C4C C7C 121.1(15) . .
C2F C3F C4F 119.9(13) . .
C2F C3F H3F 120.0 . .
C4F C3F H3F 120.1 . .
N1G C2G C3G 129.3(13) . .
N1G C2G H2G 115.3 . .
C3G C2G H2G 115.4 . .
C12B C11B C10B 115.5(13) . .
C12B C11B H11B 122.2 . .
C10B C11B H11B 122.2 . .
C11H C12H C7H 113.6(17) . .
C11H C12H H12H 123.3 . .
C7H C12H H12H 123.2 . .
N1H C2H C3H 124.5(15) . .
N1H C2H H2H 117.7 . .
C3H C2H H2H 117.8 . .
C2H N1H C6H 118.8(13) . .
C2H N1H Co1 118.0(9) . 7_755
C6H N1H Co1 122.4(11) . 7_755
C7F C8F C9F 124.9(14) . .
C7F C8F H8F 117.6 . .
C9F C8F H8F 117.5 . .
N1D C6D C5D 128.3(14) . .
N1D C6D H6D 115.9 . .
C5D C6D H6D 115.8 . .
C4H C3H C2H 117.5(17) . .
C4H C3H H3H 121.3 . .
C2H C3H H3H 121.3 . .
C6H C5H C4H 121.2(14) . .
C6H C5H H5H 119.4 . .
C4H C5H H5H 119.3 . .
C4D C5D C6D 119.2(16) . .
C4D C5D H5D 120.4 . .
C6D C5D H5D 120.4 . .
C6B N1B C2B 122.3(13) . .
C6B N1B Co3 113.8(10) . 7_755
C2B N1B Co3 123.6(10) . 7_755
N1B C6B C5B 118.3(14) . .
N1B C6B H6B 120.9 . .
C5B C6B H6B 120.8 . .
N1B C2B C3B 118.1(15) . .
N1B C2B H2B 121.1 . .
C3B C2B H2B 120.8 . .
C12F C11F C10F 123.0(16) . .
C12F C11F H11F 118.6 . .
C10F C11F H11F 118.5 . .
NM3 CM5 HM5A 109.5 . .
NM3 CM5 HM5B 109.4 . .
HM5A CM5 HM5B 109.5 . .
NM3 CM5 HM5C 109.5 . .
HM5A CM5 HM5C 109.5 . .
HM5B CM5 HM5C 109.5 . .
NK3 CK5 HK5A 109.4 . .
NK3 CK5 HK5B 109.6 . .
HK5A CK5 HK5B 109.5 . .
NK3 CK5 HK5C 109.4 . .
HK5A CK5 HK5C 109.5 . .
HK5B CK5 HK5C 109.5 . .
CK2 NK3 CK4 120.5(5) . .
CK2 NK3 CK5 120.5(6) . .
CK4 NK3 CK5 118.1(9) . .
CM2 NM3 CM4 120.9(6) . .
CM2 NM3 CM5 120.1(6) . .
CM4 NM3 CM5 119.0(9) . .
OK1 CK2 NK3 124.0(6) . .
OK1 CK2 HK2 117.9 . .
NK3 CK2 HK2 118.1 . .
OM1 CM2 NM3 125.3(7) . .
OM1 CM2 HM2 117.4 . .
NM3 CM2 HM2 117.3 . .
NM3 CM4 HM4A 109.6 . .
NM3 CM4 HM4B 109.8 . .
HM4A CM4 HM4B 109.2 . .
NM3 CM4 HM4C 109.7 . .
HM4A CM4 HM4C 109.2 . .
HM4B CM4 HM4C 109.2 . .
NK3 CK4 HK4A 109.9 . .
NK3 CK4 HK4B 109.8 . .
HK4A CK4 HK4B 108.9 . .
NK3 CK4 HK4C 110.3 . .
HK4A CK4 HK4C 108.9 . .
HK4B CK4 HK4C 108.9 . .
C12D C7D C8D 122.5(13) . .
C12D C7D C4D 118.9(14) . .
C8D C7D C4D 117.3(14) . .
C10B C9B C8B 123.2(16) . .
C10B C9B H9B 118.4 . .
C8B C9B H9B 118.4 . .
OL1 CL2 NL3 124.9(7) . .
OL1 CL2 HL2 117.6 . .
NL3 CL2 HL2 117.6 . .
C4E C5E C6E 119.4(14) . .
C4E C5E H5E 120.2 . .
C6E C5E H5E 120.3 . .
C11A C12A C7A 117.0(14) . .
C11A C12A H12A 121.5 . .
C7A C12A H12A 121.5 . .
C11F C12F C7F 121.7(17) . .
C11F C12F H12F 119.1 . .
C7F C12F H12F 119.2 . .
C5A C6A N1A 127.1(12) . .
C5A C6A H6A 116.4 . .
N1A C6A H6A 116.5 . .
NL3 CL4 HL4A 111.5 . .
NL3 CL4 HL4B 110.2 . .
HL4A CL4 HL4B 108.4 . .
NL3 CL4 HL4C 110.4 . .
HL4A CL4 HL4C 108.0 . .
HL4B CL4 HL4C 108.3 . .
C2D C3D C4D 121.2(14) . .
C2D C3D H3D 119.4 . .
C4D C3D H3D 119.3 . .
C9G C10G C11G 120.3(12) . .
C9G C10G C13G 122.1(12) . .
C11G C10G C13G 117.1(12) . .
NL3 CL5 HL5A 109.5 . .
NL3 CL5 HL5B 109.6 . .
HL5A CL5 HL5B 109.5 . .
NL3 CL5 HL5C 109.4 . .
HL5A CL5 HL5C 109.5 . .
HL5B CL5 HL5C 109.5 . .
O15G C13G O14G 121.8(14) . .
O15G C13G C10G 120.3(14) . .
O14G C13G C10G 117.9(13) . .
O15G C13G Co1 58.2(8) . 1_665
O14G C13G Co1 64.8(8) . 1_665
C10G C13G Co1 169.3(10) . 1_665
C13G O15G Co1 92.8(9) . 1_665
C13G O14G Co1 84.7(9) . 1_665
CN2 CN3 HN3A 109.8 . .
CN2 CN3 HN3B 109.1 . .
HN3A CN3 HN3B 109.4 . .
CN2 CN3 HN3C 109.7 . .
HN3A CN3 HN3C 109.4 . .
HN3B CN3 HN3C 109.4 . .
CN3 CN2 ON1 114(4) . .
CN3 CN2 HN2A 108.9 . .
ON1 CN2 HN2A 108.6 . .
CN3 CN2 HN2B 108.6 . .
ON1 CN2 HN2B 108.6 . .
HN2A CN2 HN2B 107.5 . .
CJ2 NJ3 CJ5 119.5(6) . .
CJ2 NJ3 CJ4 119.7(6) . .
CJ5 NJ3 CJ4 120.8(10) . .
OJ1 CJ2 NJ3 124.5(7) . .
OJ1 CJ2 HJ2 117.7 . .
NJ3 CJ2 HJ2 117.8 . .
NJ3 CJ4 HJ4A 109.4 . .
NJ3 CJ4 HJ4B 109.2 . .
HJ4A CJ4 HJ4B 109.5 . .
NJ3 CJ4 HJ4C 109.8 . .
HJ4A CJ4 HJ4C 109.5 . .
HJ4B CJ4 HJ4C 109.4 . .
NJ3 CJ5 HJ5A 109.7 . .
NJ3 CJ5 HJ5B 109.5 . .
HJ5A CJ5 HJ5B 109.4 . .
NJ3 CJ5 HJ5C 109.4 . .
HJ5A CJ5 HJ5C 109.4 . .
HJ5B CJ5 HJ5C 109.4 . .
CL2 NL3 CL5 120.3(6) . .
CL2 NL3 CL4 120.2(6) . .
CL5 NL3 CL4 119.0(10) . .
N1H C6H C5H 119.4(15) . .
N1H C6H H6H 118.7 . .
C5H C6H H6H 121.8 . .

loop_
_geom_bond_atom_site_label_1
_geom_bond_atom_site_label_2
_geom_bond_distance
_geom_bond_site_symmetry_2
Co2 N1D 1.949(11) .
Co2 O15C 2.030(9) .
Co2 N1A 2.057(12) .
Co2 O14B 2.080(11) .
Co2 O15B 2.223(8) .
Co2 O14C 2.285(10) .
Co2 C13C 2.515(15) .
Co2 C13B 2.517(13) .
Co4 N1F 1.976(12) .
Co4 O14E 1.995(10) .
Co4 O15H 2.029(10) .
Co4 N1G 2.048(13) .
Co4 O14H 2.272(8) .
Co4 O15E 2.347(11) .
Co1 O15G 2.053(9) 1_445
Co1 O15D 2.057(9) 7_654
Co1 N1C 2.078(9) .
Co1 N1H 2.134(9) 7_754
Co1 O14G 2.193(9) 1_445
Co1 O14D 2.322(11) 7_654
Co1 C13G 2.414(15) 1_445
Co1 C13D 2.454(13) 7_654
Co3 O14F 2.061(9) 7_764
Co3 O14A 2.075(9) .
Co3 N1E 2.078(8) .
Co3 N1B 2.131(9) 7_754
Co3 O15A 2.282(9) .
Co3 O15F 2.334(10) 7_764
Co3 C13F 2.417(15) 7_764
Co3 C13A 2.461(14) .
O14D C13D 1.263(17) .
O14D Co1 2.322(11) 7_655
O15F C13F 1.345(19) .
O15F Co3 2.334(10) 7_765
O15B C13B 1.242(16) .
O14H C13H 1.269(17) .
O14A C13A 1.203(16) .
O14E C13E 1.357(13) .
O14B C13B 1.376(15) .
O14F C13F 1.07(2) .
O14F Co3 2.061(9) 7_765
O15C C13C 1.308(15) .
O15H C13H 1.383(14) .
C10D C9D 1.390(19) .
C10D C11D 1.378(19) .
C10D C13D 1.551(17) .
O15D C13D 1.157(17) .
O15D Co1 2.057(9) 7_655
O15A C13A 1.224(18) .
C13D Co1 2.454(13) 7_655
C13H C10H 1.390(19) .
C10C C9C 1.364(19) .
C10C C11C 1.40(2) .
C10C C13C 1.426(19) .
C10B C9B 1.31(2) .
C10B C11B 1.430(16) .
C10B C13B 1.47(2) .
C3C C4C 1.34(2) .
C3C C2C 1.43(2) .
C3C H3C 0.9500 .
C13F C10F 1.593(19) .
C13F Co3 2.417(15) 7_765
N1E C2E 1.323(16) .
N1E C6E 1.390(16) .
N1D C2D 1.405(18) .
N1D C6D 1.423(18) .
O14C C13C 1.272(17) .
C9A C8A 1.328(17) .
C9A C10A 1.380(19) .
C9A H9A 0.9500 .
C4F C3F 1.42(2) .
C4F C7F 1.427(17) .
C4F C5F 1.474(17) .
N1C C6C 1.325(16) .
N1C C2C 1.393(17) .
C4B C5B 1.26(2) .
C4B C3B 1.38(2) .
C4B C7B 1.58(2) .
N1F C2F 1.360(17) .
N1F C6F 1.367(17) .
O15E C13E 1.294(17) .
C10F C11F 1.40(2) .
C10F C9F 1.396(19) .
C11C C12C 1.44(2) .
C11C H11C 0.9500 .
C10E C11E 1.382(17) .
C10E C13E 1.415(18) .
C10E C9E 1.43(2) .
C10H C9H 1.393(16) .
C10H C11H 1.42(2) .
C3E C2E 1.32(2) .
C3E C4E 1.39(2) .
C3E H3E 0.9500 .
C10A C11A 1.387(19) .
C10A C13A 1.527(18) .
C2E H2E 0.9500 .
C4A C3A 1.37(2) .
C4A C5A 1.463(18) .
C4A C7A 1.512(19) .
C8E C7E 1.364(19) .
C8E C9E 1.424(19) .
C8E H8E 0.9500 .
C7E C12E 1.36(2) .
C7E C4E 1.495(18) .
C6F C5F 1.414(19) .
C6F H6F 0.9500 .
C5A C6A 1.324(17) .
C5A H5A 0.9500 .
C9E H9E 0.9500 .
C4H C3H 1.32(2) .
C4H C5H 1.35(2) .
C4H C7H 1.55(2) .
C4E C5E 1.35(2) .
C5C C6C 1.31(2) .
C5C C4C 1.38(2) .
C5C H5C 0.9500 .
C3G C2G 1.322(18) .
C3G C4G 1.46(2) .
C3G H3G 0.9500 .
C5F H5F 0.9500 .
C12C C7C 1.38(2) .
C12C H12C 0.9500 .
C7G C12G 1.368(18) .
C7G C4G 1.448(19) .
C7G C8G 1.487(18) .
C11D C12D 1.46(2) .
C11D H11D 0.9500 .
C6G N1G 1.390(15) .
C6G C5G 1.422(15) .
C6G H6G 0.9500 .
C3A C2A 1.433(14) .
C3A H3A 0.9500 .
C4D C5D 1.30(2) .
C4D C3D 1.429(18) .
C4D C7D 1.479(18) .
C7H C8H 1.31(2) .
C7H C12H 1.39(2) .
C5B C6B 1.44(2) .
C5B H5B 0.9500 .
C7B C12B 1.32(2) .
C7B C8B 1.41(2) .
C7C C8C 1.30(2) .
C7C C4C 1.560(19) .
C8A C7A 1.391(18) .
C8A H8A 0.9500 .
C2D C3D 1.368(19) .
C2D H2D 0.9500 .
C9D C8D 1.41(2) .
C9D H9D 0.9500 .
C12G C11G 1.330(17) .
C12G H12G 0.9500 .
C11G C10G 1.381(19) .
C11G H11G 0.9500 .
C11H C12H 1.35(2) .
C11H H11H 0.9500 .
C2F C3F 1.397(18) .
C2F H2F 0.9500 .
C8B C9B 1.36(2) .
C8B H8B 0.9500 .
C9G C8G 1.311(18) .
C9G C10G 1.352(17) .
C9G H9G 0.9500 .
N1G C2G 1.290(18) .
C2C H2C 0.9500 .
C6E C5E 1.42(2) .
C6E H6E 0.9500 .
C6C H6C 0.9500 .
C7A C12A 1.46(2) .
C5G C4G 1.40(2) .
C5G H5G 0.9500 .
C2A N1A 1.413(15) .
C2A H2A 0.9500 .
C8G H8G 0.9500 .
C7F C8F 1.339(19) .
C7F C12F 1.38(2) .
C11E C12E 1.481(17) .
C11E H11E 0.9500 .
C9C C8C 1.451(17) .
C9C H9C 0.9500 .
C8D C7D 1.43(2) .
C8D H8D 0.9500 .
C9H C8H 1.387(18) .
C9H H9H 0.9500 .
C11A C12A 1.34(2) .
C11A H11A 0.9500 .
C12E H12E 0.9500 .
C3B C2B 1.34(2) .
C3B H3B 0.9500 .
C9F C8F 1.44(2) .
C9F H9F 0.9500 .
C12B C11B 1.404(18) .
C12B H12B 0.9500 .
C8C H8C 0.9500 .
N1A C6A 1.349(17) .
C8H H8H 0.9500 .
C12D C7D 1.34(2) .
C12D H12D 0.9500 .
C3F H3F 0.9500 .
C2G H2G 0.9500 .
C11B H11B 0.9500 .
C12H H12H 0.9500 .
C2H N1H 1.292(19) .
C2H C3H 1.39(2) .
C2H H2H 0.9500 .
N1H C6H 1.300(17) .
N1H Co1 2.134(9) 7_755
C8F H8F 0.9500 .
C6D C5D 1.38(2) .
C6D H6D 0.9500 .
C3H H3H 0.9500 .
C5H C6H 1.39(2) .
C5H H5H 0.9500 .
C5D H5D 0.9500 .
N1B C6B 1.304(19) .
N1B C2B 1.333(18) .
N1B Co3 2.131(9) 7_755
C6B H6B 0.9500 .
C2B H2B 0.9500 .
C11F C12F 1.28(2) .
C11F H11F 0.9500 .
CM5 NM3 1.453(5) .
CM5 HM5A 0.9800 .
CM5 HM5B 0.9800 .
CM5 HM5C 0.9800 .
CK5 NK3 1.448(5) .
CK5 HK5A 0.9800 .
CK5 HK5B 0.9800 .
CK5 HK5C 0.9800 .
NK3 CK2 1.322(5) .
NK3 CK4 1.445(5) .
OL1 CL2 1.223(5) .
NM3 CM2 1.318(5) .
NM3 CM4 1.446(5) .
CK2 OK1 1.235(5) .
CK2 HK2 0.9500 .
CM2 OM1 1.230(5) .
CM2 HM2 0.9500 .
CM4 HM4A 0.9823 .
CM4 HM4B 0.9823 .
CM4 HM4C 0.9823 .
CK4 HK4A 0.9851 .
CK4 HK4B 0.9851 .
CK4 HK4C 0.9853 .
C9B H9B 0.9500 .
CL2 NL3 1.324(5) .
CL2 HL2 0.9500 .
C5E H5E 0.9500 .
C12A H12A 0.9500 .
C12F H12F 0.9500 .
C6A H6A 0.9500 .
CL4 NL3 1.447(5) .
CL4 HL4A 0.9928 .
CL4 HL4B 0.9911 .
CL4 HL4C 0.9911 .
C3D H3D 0.9500 .
C10G C13G 1.589(19) .
CL5 NL3 1.444(5) .
CL5 HL5A 0.9800 .
CL5 HL5B 0.9800 .
CL5 HL5C 0.9800 .
C13G O15G 1.172(16) .
C13G O14G 1.230(18) .
C13G Co1 2.414(15) 1_665
O15G Co1 2.053(9) 1_665
O14G Co1 2.193(9) 1_665
ON1 CN2 1.43(5) .
CN3 CN2 1.30(5) .
CN3 HN3A 0.9804 .
CN3 HN3B 0.9804 .
CN3 HN3C 0.9804 .
CN2 HN2A 0.9900 .
CN2 HN2B 0.9900 .
NJ3 CJ2 1.326(5) .
NJ3 CJ5 1.449(5) .
NJ3 CJ4 1.449(5) .
CJ2 OJ1 1.228(5) .
CJ2 HJ2 0.9500 .
CJ4 HJ4A 0.9801 .
CJ4 HJ4B 0.9801 .
CJ4 HJ4C 0.9802 .
CJ5 HJ5A 0.9807 .
CJ5 HJ5B 0.9807 .
CJ5 HJ5C 0.9807 .
C6H H6H 1.0094 .

loop_
_geom_torsion_atom_site_label_1
_geom_torsion_atom_site_label_2
_geom_torsion_atom_site_label_3
_geom_torsion_atom_site_label_4
_geom_torsion
_geom_torsion_site_symmetry_1
_geom_torsion_site_symmetry_4
N1D Co2 O15B C13B -18.7(13) . .
O15C Co2 O15B C13B -159.4(7) . .
N1A Co2 O15B C13B 103.0(7) . .
O14B Co2 O15B C13B 1.7(7) . .
O14C Co2 O15B C13B -99.4(7) . .
C13C Co2 O15B C13B -129.3(7) . .
N1F Co4 O14H C13H -9.0(13) . .
O14E Co4 O14H C13H -159.8(7) . .
O15H Co4 O14H C13H 0.2(7) . .
N1G Co4 O14H C13H 104.1(7) . .
O15E Co4 O14H C13H -98.0(7) . .
O14F Co3 O14A C13A 41.5(13) 7_764 .
N1E Co3 O14A C13A 166.7(8) . .
N1B Co3 O14A C13A -89.1(9) 7_754 .
O15A Co3 O14A C13A -7.0(8) . .
O15F Co3 O14A C13A 74.3(9) 7_764 .
C13F Co3 O14A C13A 60.2(10) 7_764 .
N1F Co4 O14E C13E -85.5(8) . .
O15H Co4 O14E C13E 45.2(11) . .
N1G Co4 O14E C13E 175.8(7) . .
O14H Co4 O14E C13E 82.0(7) . .
O15E Co4 O14E C13E -1.3(7) . .
N1D Co2 O14B C13B 169.7(8) . .
O15C Co2 O14B C13B 42.8(12) . .
N1A Co2 O14B C13B -89.3(7) . .
O15B Co2 O14B C13B -1.5(6) . .
O14C Co2 O14B C13B 77.2(7) . .
C13C Co2 O14B C13B 64.8(8) . .
N1D Co2 O15C C13C -88.3(10) . .
N1A Co2 O15C C13C 169.4(9) . .
O14B Co2 O15C C13C 36.5(14) . .
O15B Co2 O15C C13C 75.2(9) . .
O14C Co2 O15C C13C -3.3(9) . .
C13B Co2 O15C C13C 63.1(10) . .
N1F Co4 O15H C13H 175.9(8) . .
O14E Co4 O15H C13H 42.5(12) . .
N1G Co4 O15H C13H -86.5(8) . .
O14H Co4 O15H C13H -0.2(6) . .
O15E Co4 O15H C13H 82.6(8) . .
O14F Co3 O15A C13A -151.1(8) 7_764 .
O14A Co3 O15A C13A 6.9(8) . .
N1E Co3 O15A C13A -10.8(16) . .
N1B Co3 O15A C13A 110.6(9) 7_754 .
O15F Co3 O15A C13A -93.5(8) 7_764 .
C13F Co3 O15A C13A -125.6(9) 7_764 .
Co1 O15D C13D O14D 2.0(17) 7_655 .
Co1 O15D C13D C10D -174.0(11) 7_655 .
Co1 O14D C13D O15D -1.8(15) 7_655 .
Co1 O14D C13D C10D 174.4(11) 7_655 .
C9D C10D C13D O15D -177.6(14) . .
C11D C10D C13D O15D -9(2) . .
C9D C10D C13D O14D 6(2) . .
C11D C10D C13D O14D 174.5(15) . .
C9D C10D C13D Co1 128(10) . 7_655
C11D C10D C13D Co1 -63(11) . 7_655
Co4 O14H C13H O15H -0.3(10) . .
Co4 O14H C13H C10H -177.6(12) . .
Co4 O15H C13H O14H 0.3(11) . .
Co4 O15H C13H C10H 177.8(10) . .
Co3 O14F C13F O15F 6(2) 7_765 .
Co3 O14F C13F C10F 179.3(14) 7_765 .
Co3 O15F C13F O14F -5.8(18) 7_765 .
Co3 O15F C13F C10F -179.6(12) 7_765 .
O14F Co3 N1E C2E -8.4(12) 7_764 .
O14A Co3 N1E C2E -164.5(11) . .
N1B Co3 N1E C2E 91.3(12) 7_754 .
O15A Co3 N1E C2E -149.2(12) . .
O15F Co3 N1E C2E -67.4(12) 7_764 .
C13F Co3 N1E C2E -34.8(13) 7_764 .
C13A Co3 N1E C2E -156.1(11) . .
O14F Co3 N1E C6E -178.3(10) 7_764 .
O14A Co3 N1E C6E 25.6(10) . .
N1B Co3 N1E C6E -78.6(10) 7_754 .
O15A Co3 N1E C6E 40.9(16) . .
O15F Co3 N1E C6E 122.7(10) 7_764 .
C13F Co3 N1E C6E 155.3(10) 7_764 .
C13A Co3 N1E C6E 34.0(12) . .
O15C Co2 N1D C2D 154.3(13) . .
N1A Co2 N1D C2D -105.7(13) . .
O14B Co2 N1D C2D -3.4(14) . .
O15B Co2 N1D C2D 15(2) . .
O14C Co2 N1D C2D 93.3(13) . .
C13C Co2 N1D C2D 122.6(13) . .
C13B Co2 N1D C2D 3.5(16) . .
O15C Co2 N1D C6D -10.0(18) . .
N1A Co2 N1D C6D 89.9(18) . .
O14B Co2 N1D C6D -167.8(18) . .
O15B Co2 N1D C6D -149.7(16) . .
O14C Co2 N1D C6D -71.1(18) . .
C13C Co2 N1D C6D -41.8(18) . .
C13B Co2 N1D C6D -160.9(17) . .
N1D Co2 O14C C13C 107.5(9) . .
O15C Co2 O14C C13C 3.4(9) . .
N1A Co2 O14C C13C -15.7(16) . .
O14B Co2 O14C C13C -159.3(9) . .
O15B Co2 O14C C13C -98.0(9) . .
C13B Co2 O14C C13C -127.1(9) . .
Co2 O15B C13B O14B -2.6(10) . .
Co2 O15B C13B C10B -179.3(11) . .
Co2 O14B C13B O15B 2.8(11) . .
Co2 O14B C13B C10B 179.9(9) . .
C9B C10B C13B O15B 179.1(15) . .
C11B C10B C13B O15B -7.5(19) . .
C9B C10B C13B O14B 2(2) . .
C11B C10B C13B O14B 175.8(11) . .
C9B C10B C13B Co2 3(6) . .
C11B C10B C13B Co2 176(5) . .
N1D Co2 C13B O15B 170.1(7) . .
O15C Co2 C13B O15B 24.9(8) . .
N1A Co2 C13B O15B -80.3(7) . .
O14B Co2 C13B O15B -177.2(11) . .
O14C Co2 C13B O15B 78.5(7) . .
C13C Co2 C13B O15B 53.7(7) . .
N1D Co2 C13B O14B -12.6(9) . .
O15C Co2 C13B O14B -157.8(7) . .
N1A Co2 C13B O14B 96.9(7) . .
O15B Co2 C13B O14B 177.2(11) . .
O14C Co2 C13B O14B -104.3(7) . .
C13C Co2 C13B O14B -129.0(7) . .
N1D Co2 C13B C10B -13(6) . .
O15C Co2 C13B C10B -159(5) . .
N1A Co2 C13B C10B 96(5) . .
O14B Co2 C13B C10B -1(5) . .
O15B Co2 C13B C10B 177(6) . .
O14C Co2 C13B C10B -105(5) . .
C13C Co2 C13B C10B -130(5) . .
O15G Co1 N1C C6C -160.3(12) 1_445 .
O15D Co1 N1C C6C -3.6(13) 7_654 .
N1H Co1 N1C C6C 97.0(12) 7_754 .
O14G Co1 N1C C6C -139.4(13) 1_445 .
O14D Co1 N1C C6C -61.4(12) 7_654 .
C13G Co1 N1C C6C -150.6(12) 1_445 .
C13D Co1 N1C C6C -31.4(13) 7_654 .
O15G Co1 N1C C2C 26.1(10) 1_445 .
O15D Co1 N1C C2C -177.2(10) 7_654 .
N1H Co1 N1C C2C -76.6(10) 7_754 .
O14G Co1 N1C C2C 46.9(17) 1_445 .
O14D Co1 N1C C2C 125.0(10) 7_654 .
C13G Co1 N1C C2C 35.8(12) 1_445 .
C13D Co1 N1C C2C 154.9(10) 7_654 .
O14E Co4 N1F C2F -31.9(13) . .
O15H Co4 N1F C2F 170.4(12) . .
N1G Co4 N1F C2F 66.1(13) . .
O14H Co4 N1F C2F 178.6(9) . .
O15E Co4 N1F C2F -93.9(12) . .
O14E Co4 N1F C6F 140.9(11) . .
O15H Co4 N1F C6F -16.7(12) . .
N1G Co4 N1F C6F -121.0(12) . .
O14H Co4 N1F C6F -8.5(19) . .
O15E Co4 N1F C6F 79.0(12) . .
N1F Co4 O15E C13E 109.0(9) . .
O14E Co4 O15E C13E 1.3(8) . .
O15H Co4 O15E C13E -157.3(8) . .
N1G Co4 O15E C13E -6.5(16) . .
O14H Co4 O15E C13E -96.2(8) . .
O14F C13F C10F C11F 178.9(19) . .
O15F C13F C10F C11F -7(2) . .
Co3 C13F C10F C11F -18(38) 7_765 .
O14F C13F C10F C9F -4(2) . .
O15F C13F C10F C9F 169.9(15) . .
Co3 C13F C10F C9F 159(36) 7_765 .
C9C C10C C11C C12C -9(2) . .
C13C C10C C11C C12C 168.9(14) . .
O14H C13H C10H C9H -11(2) . .
O15H C13H C10H C9H 172.4(13) . .
O14H C13H C10H C11H 167.7(16) . .
O15H C13H C10H C11H -9(2) . .
C8A C9A C10A C11A 2(2) . .
C8A C9A C10A C13A 173.7(14) . .
C6E N1E C2E C3E -9(2) . .
Co3 N1E C2E C3E -178.9(13) . .
C4E C3E C2E N1E 5(3) . .
Co3 O14A C13A O15A 13.3(15) . .
Co3 O14A C13A C10A -170.4(10) . .
Co3 O15A C13A O14A -12.2(14) . .
Co3 O15A C13A C10A 171.6(12) . .
C9A C10A C13A O14A 4(2) . .
C11A C10A C13A O14A 175.2(14) . .
C9A C10A C13A O15A -179.9(14) . .
C11A C10A C13A O15A -8(2) . .
C9A C10A C13A Co3 -51(6) . .
C11A C10A C13A Co3 121(6) . .
O14F Co3 C13A O14A -156.4(8) 7_764 .
N1E Co3 C13A O14A -17.0(11) . .
N1B Co3 C13A O14A 96.4(9) 7_754 .
O15A Co3 C13A O14A 167.9(14) . .
O15F Co3 C13A O14A -107.0(9) 7_764 .
C13F Co3 C13A O14A -132.7(9) 7_764 .
O14F Co3 C13A O15A 35.7(10) 7_764 .
O14A Co3 C13A O15A -167.9(14) . .
N1E Co3 C13A O15A 175.1(7) . .
N1B Co3 C13A O15A -71.5(9) 7_754 .
O15F Co3 C13A O15A 85.1(8) 7_764 .
C13F Co3 C13A O15A 59.4(9) 7_764 .
O14F Co3 C13A C10A -97(6) 7_764 .
O14A Co3 C13A C10A 59(6) . .
N1E Co3 C13A C10A 42(6) . .
N1B Co3 C13A C10A 156(6) 7_754 .
O15A Co3 C13A C10A -133(6) . .
O15F Co3 C13A C10A -48(6) 7_764 .
C13F Co3 C13A C10A -73(6) 7_764 .
C9E C8E C7E C12E -4(2) . .
C9E C8E C7E C4E -171.2(13) . .
C2F N1F C6F C5F 3(2) . .
Co4 N1F C6F C5F -170.4(11) . .
C3A C4A C5A C6A -0.3(19) . .
C7A C4A C5A C6A -174.5(13) . .
C7E C8E C9E C10E 4.8(19) . .
C11E C10E C9E C8E -7.6(19) . .
C13E C10E C9E C8E 171.8(13) . .
C2E C3E C4E C5E 2(3) . .
C2E C3E C4E C7E 177.0(15) . .
C8E C7E C4E C5E 142.5(16) . .
C12E C7E C4E C5E -25(2) . .
C8E C7E C4E C3E -33(2) . .
C12E C7E C4E C3E 160.2(17) . .
N1F C6F C5F C4F 1(2) . .
C3F C4F C5F C6F -9.4(19) . .
C7F C4F C5F C6F 173.0(13) . .
C10C C11C C12C C7C 7(2) . .
C9D C10D C11D C12D -4(3) . .
C13D C10D C11D C12D -172.3(16) . .
Co2 O14C C13C O15C -5.2(14) . .
Co2 O14C C13C C10C 170.2(15) . .
Co2 O15C C13C O14C 5.9(16) . .
Co2 O15C C13C C10C -169.8(12) . .
C9C C10C C13C O14C -5(2) . .
C11C C10C C13C O14C 176.6(14) . .
C9C C10C C13C O15C 170.1(14) . .
C11C C10C C13C O15C -8(2) . .
C9C C10C C13C Co2 126(5) . .
C11C C10C C13C Co2 -52(6) . .
N1D Co2 C13C O14C -75.8(9) . .
O15C Co2 C13C O14C -174.2(15) . .
N1A Co2 C13C O14C 172.5(8) . .
O14B Co2 C13C O14C 25.2(11) . .
O15B Co2 C13C O14C 79.7(9) . .
C13B Co2 C13C O14C 56.2(9) . .
N1D Co2 C13C O15C 98.4(9) . .
N1A Co2 C13C O15C -13.3(11) . .
O14B Co2 C13C O15C -160.6(8) . .
O15B Co2 C13C O15C -106.1(9) . .
O14C Co2 C13C O15C 174.2(15) . .
C13B Co2 C13C O15C -129.5(8) . .
N1D Co2 C13C C10C 148(5) . .
O15C Co2 C13C C10C 50(5) . .
N1A Co2 C13C C10C 36(6) . .
O14B Co2 C13C C10C -111(5) . .
O15B Co2 C13C C10C -56(5) . .
O14C Co2 C13C C10C -136(6) . .
C13B Co2 C13C C10C -80(5) . .
C5A C4A C3A C2A -0.7(19) . .
C7A C4A C3A C2A 173.3(14) . .
C3H C4H C7H C8H 23(3) . .
C5H C4H C7H C8H -159(2) . .
C3H C4H C7H C12H -155(2) . .
C5H C4H C7H C12H 23(3) . .
C3B C4B C5B C6B -8(3) . .
C7B C4B C5B C6B 173.0(16) . .
C5B C4B C7B C12B 22(3) . .
C3B C4B C7B C12B -157.0(18) . .
C5B C4B C7B C8B -147.4(19) . .
C3B C4B C7B C8B 33(2) . .
C11C C12C C7C C8C -5(2) . .
C11C C12C C7C C4C -175.5(13) . .
C10A C9A C8A C7A -11(2) . .
C6D N1D C2D C3D -1(3) . .
Co2 N1D C2D C3D -168.1(13) . .
C11D C10D C9D C8D 6(2) . .
C13D C10D C9D C8D 174.4(15) . .
C4G C7G C12G C11G -171.8(15) . .
C8G C7G C12G C11G 16(2) . .
C7G C12G C11G C10G -12(2) . .
C13H C10H C11H C12H -178(2) . .
C9H C10H C11H C12H 1(3) . .
C6F N1F C2F C3F 1(2) . .
Co4 N1F C2F C3F 174.2(12) . .
Co4 O15E C13E O14E -1.9(11) . .
Co4 O15E C13E C10E 165.2(13) . .
Co4 O14E C13E O15E 2.3(13) . .
Co4 O14E C13E C10E -165.8(10) . .
C11E C10E C13E O15E 1(2) . .
C9E C10E C13E O15E -178.8(13) . .
C11E C10E C13E O14E 167.8(12) . .
C9E C10E C13E O14E -11.6(19) . .
C12B C7B C8B C9B 5(3) . .
C4B C7B C8B C9B 174.9(17) . .
C5G C6G N1G C2G 11.1(18) . .
C5G C6G N1G Co4 -178.0(9) . .
N1F Co4 N1G C2G -86.0(12) . .
O14E Co4 N1G C2G 21.9(13) . .
O15H Co4 N1G C2G 178.8(12) . .
O14H Co4 N1G C2G 117.1(12) . .
O15E Co4 N1G C2G 28.8(19) . .
N1F Co4 N1G C6G 104.5(9) . .
O14E Co4 N1G C6G -147.6(9) . .
O15H Co4 N1G C6G 9.3(9) . .
O14H Co4 N1G C6G -52.3(9) . .
O15E Co4 N1G C6G -140.7(11) . .
C6C N1C C2C C3C 7(2) . .
Co1 N1C C2C C3C -179.1(10) . .
C4C C3C C2C N1C 2(2) . .
C2E N1E C6E C5E 7(2) . .
Co3 N1E C6E C5E 177.9(12) . .
C2C N1C C6C C5C -12(2) . .
Co1 N1C C6C C5C 174.8(13) . .
C4C C5C C6C N1C 8(3) . .
C9A C8A C7A C12A 16(2) . .
C9A C8A C7A C4A -171.2(15) . .
C3A C4A C7A C8A -21(2) . .
C5A C4A C7A C8A 152.6(14) . .
C3A C4A C7A C12A 151.6(14) . .
C5A C4A C7A C12A -35(2) . .
N1G C6G C5G C4G -4.6(19) . .
C4A C3A C2A N1A -5.1(19) . .
C6G C5G C4G C7G 175.0(12) . .
C6G C5G C4G C3G -3(2) . .
C12G C7G C4G C5G -21(2) . .
C8G C7G C4G C5G 150.8(14) . .
C12G C7G C4G C3G 156.8(15) . .
C8G C7G C4G C3G -32(2) . .
C2G C3G C4G C5G 3(2) . .
C2G C3G C4G C7G -174.7(14) . .
C10G C9G C8G C7G 11(2) . .
C12G C7G C8G C9G -16(2) . .
C4G C7G C8G C9G 171.7(15) . .
C3F C4F C7F C8F 45(2) . .
C5F C4F C7F C8F -138.0(15) . .
C3F C4F C7F C12F -141.3(17) . .
C5F C4F C7F C12F 36(2) . .
C13E C10E C11E C12E -169.9(14) . .
C9E C10E C11E C12E 10(2) . .
C11C C10C C9C C8C 10(2) . .
C13C C10C C9C C8C -167.9(15) . .
C10D C9D C8D C7D -1(2) . .
C13H C10H C9H C8H 172.3(14) . .
C11H C10H C9H C8H -6(2) . .
C9A C10A C11A C12A 1(2) . .
C13A C10A C11A C12A -170.3(14) . .
C8E C7E C12E C11E 6(3) . .
C4E C7E C12E C11E 173.7(15) . .
C10E C11E C12E C7E -9(3) . .
C5B C4B C3B C2B 2(3) . .
C7B C4B C3B C2B -178.9(16) . .
C11F C10F C9F C8F -4(3) . .
C13F C10F C9F C8F 179.0(14) . .
C8B C7B C12B C11B -5(3) . .
C4B C7B C12B C11B -174.6(15) . .
C12C C7C C8C C9C 6(3) . .
C4C C7C C8C C9C 175.9(14) . .
C10C C9C C8C C7C -8(3) . .
C3A C2A N1A C6A 11.4(17) . .
C3A C2A N1A Co2 179.7(9) . .
N1D Co2 N1A C6A -93.3(11) . .
O15C Co2 N1A C6A 11.7(11) . .
O14B Co2 N1A C6A 171.6(10) . .
O15B Co2 N1A C6A 108.8(10) . .
O14C Co2 N1A C6A 28.6(18) . .
C13C Co2 N1A C6A 18.6(13) . .
C13B Co2 N1A C6A 138.0(11) . .
N1D Co2 N1A C2A 99.9(9) . .
O15C Co2 N1A C2A -155.1(8) . .
O14B Co2 N1A C2A 4.8(9) . .
O15B Co2 N1A C2A -58.0(9) . .
O14C Co2 N1A C2A -138.2(10) . .
C13C Co2 N1A C2A -148.2(8) . .
C13B Co2 N1A C2A -28.9(9) . .
C12H C7H C8H C9H -3(3) . .
C4H C7H C8H C9H 178.7(16) . .
C10H C9H C8H C7H 8(3) . .
C10D C11D C12D C7D -5(3) . .
C2C C3C C4C C5C -6(2) . .
C2C C3C C4C C7C -177.0(13) . .
C6C C5C C4C C3C 1(2) . .
C6C C5C C4C C7C 172.7(15) . .
C8C C7C C4C C3C -28(2) . .
C12C C7C C4C C3C 142.4(16) . .
C8C C7C C4C C5C 160.9(17) . .
C12C C7C C4C C5C -29(2) . .
N1F C2F C3F C4F -10(2) . .
C7F C4F C3F C2F -169.4(14) . .
C5F C4F C3F C2F 13(2) . .
C6G N1G C2G C3G -12(2) . .
Co4 N1G C2G C3G 178.6(13) . .
C4G C3G C2G N1G 5(3) . .
C7B C12B C11B C10B 8(2) . .
C9B C10B C11B C12B -12(2) . .
C13B C10B C11B C12B 174.0(12) . .
C10H C11H C12H C7H 4(4) . .
C8H C7H C12H C11H -2(3) . .
C4H C7H C12H C11H 175.8(19) . .
C3H C2H N1H C6H -2(3) . .
C3H C2H N1H Co1 -171.2(16) . 7_755
C12F C7F C8F C9F -4(3) . .
C4F C7F C8F C9F 170.8(16) . .
C10F C9F C8F C7F 5(3) . .
C2D N1D C6D C5D -4(4) . .
Co2 N1D C6D C5D 163(2) . .
C5H C4H C3H C2H 1(3) . .
C7H C4H C3H C2H 179.2(17) . .
N1H C2H C3H C4H 0(3) . .
C3H C4H C5H C6H -1(3) . .
C7H C4H C5H C6H -179(2) . .
C3D C4D C5D C6D -15(4) . .
C7D C4D C5D C6D 175(2) . .
N1D C6D C5D C4D 12(5) . .
C2B N1B C6B C5B -4(2) . .
Co3 N1B C6B C5B -177.3(12) 7_755 .
C4B C5B C6B N1B 9(3) . .
C6B N1B C2B C3B -2(2) . .
Co3 N1B C2B C3B 170.8(11) 7_755 .
C4B C3B C2B N1B 3(2) . .
C9F C10F C11F C12F 2(3) . .
C13F C10F C11F C12F 178.8(18) . .
CK4 NK3 CK2 OK1 -9(3) . .
CK5 NK3 CK2 OK1 -177.9(17) . .
CM4 NM3 CM2 OM1 2(3) . .
CM5 NM3 CM2 OM1 -177.3(19) . .
C11D C12D C7D C8D 11(3) . .
C11D C12D C7D C4D 177.7(17) . .
C9D C8D C7D C12D -8(3) . .
C9D C8D C7D C4D -174.8(15) . .
C5D C4D C7D C12D 10(3) . .
C3D C4D C7D C12D -159.6(17) . .
C5D C4D C7D C8D 178(2) . .
C3D C4D C7D C8D 8(2) . .
C11B C10B C9B C8B 13(3) . .
C13B C10B C9B C8B -173.4(16) . .
C7B C8B C9B C10B -10(3) . .
C3E C4E C5E C6E -3(3) . .
C7E C4E C5E C6E -178.4(14) . .
N1E C6E C5E C4E -1(2) . .
C10A C11A C12A C7A 4(2) . .
C8A C7A C12A C11A -13(2) . .
C4A C7A C12A C11A 173.9(15) . .
C10F C11F C12F C7F -1(3) . .
C8F C7F C12F C11F 1(3) . .
C4F C7F C12F C11F -173.0(19) . .
C4A C5A C6A N1A 8(2) . .
C2A N1A C6A C5A -13.4(19) . .
Co2 N1A C6A C5A 179.4(11) . .
N1D C2D C3D C4D -2(3) . .
C5D C4D C3D C2D 11(3) . .
C7D C4D C3D C2D -178.9(16) . .
C8G C9G C10G C11G -6(2) . .
C8G C9G C10G C13G -178.1(14) . .
C12G C11G C10G C9G 7(3) . .
C12G C11G C10G C13G 179.1(15) . .
C9G C10G C13G O15G 169.2(14) . .
C11G C10G C13G O15G -3(2) . .
C9G C10G C13G O14G -11(2) . .
C11G C10G C13G O14G 176.6(14) . .
C9G C10G C13G Co1 91(6) . 1_665
C11G C10G C13G Co1 -82(6) . 1_665
O14G C13G O15G Co1 12.6(15) . 1_665
C10G C13G O15G Co1 -167.7(12) . 1_665
O15G C13G O14G Co1 -11.8(14) . 1_665
C10G C13G O14G Co1 168.4(12) . 1_665
CJ5 NJ3 CJ2 OJ1 1(4) . .
CJ4 NJ3 CJ2 OJ1 -180(3) . .
OL1 CL2 NL3 CL5 -167(3) . .
OL1 CL2 NL3 CL4 5(5) . .
C2H N1H C6H C5H 2(3) . .
Co1 N1H C6H C5H 170.7(17) 7_755 .
C4H C5H C6H N1H -1(4) . .
